data_4129738
loop_
_publ_author_name
'Pinter, Balazs'
'Smith, Kyle T.'
'Kamitani, Masahiro'
'Zolnhofer, Eva M.'
'Tran, Ba L.'
'Fortier, Skye'
'Pink, Maren'
'Wu, Gang'
'Manor, Brian C.'
'Meyer, Karsten'
'Baik, Mu-Hyun'
'Mindiola, Daniel J.'

_publ_section_title
;
 Cyclo-P&#x2083; Complexes of Vanadium: Redox Properties and Origin of the
 &#x00B3;&#x00B9;P NMR Chemical Shift.
;
_journal_issue 48
_journal_name_full 'Journal of the American Chemical Society'
_journal_page_first 15247
_journal_page_last 15261
_journal_paper_doi 10.1021/jacs.5b10074
_journal_volume 137
_journal_year 2015
_chemical_formula_moiety '(C43 H55 N3 P3 V), (C20 H30 Co), 2(C7 H8), 0.25 (C4 H10 O)'
_chemical_formula_sum 'C78 H103.5 Co N3 O0.25 P3 V'
_chemical_formula_weight 1289.92
_space_group_IT_number 2
_space_group_name_Hall '-P 1'
_space_group_name_H-M_alt 'P -1'
_symmetry_cell_setting triclinic
_symmetry_space_group_name_Hall '-P 1'
_symmetry_space_group_name_H-M 'P -1'
_atom_sites_solution_hydrogens geom
_atom_sites_solution_primary direct
_atom_sites_solution_secondary difmap
_audit_creation_method SHELXL-97
_cell_angle_alpha 108.043(2)
_cell_angle_beta 96.706(2)
_cell_angle_gamma 101.488(2)
_cell_formula_units_Z 4
_cell_length_a 14.9860(4)
_cell_length_b 22.3994(7)
_cell_length_c 23.3004(7)
_cell_measurement_reflns_used 9821
_cell_measurement_temperature 150(2)
_cell_measurement_theta_max 26.34
_cell_measurement_theta_min 2.38
_cell_volume 7152.9(4)
_computing_cell_refinement 'APEX II v2010.11.3 (Bruker, 2013)'
_computing_data_collection 'APEX II v2010.11.3 (Bruker, 2013)'
_computing_data_reduction 'APEX II v2010.11.3 (Bruker, 2013)'
_computing_molecular_graphics 'SHELXTL (Bruker, 2013)'
_computing_publication_material 'SHELXTL (Bruker, 2013)'
_computing_structure_refinement 'SHELXL-97 (Sheldrick, 2010)'
_computing_structure_solution 'SIR-2004 (Burla et al., 2005)'
_diffrn_ambient_temperature 150(2)
_diffrn_detector 'CCD area detector'
_diffrn_detector_area_resol_mean 83.33
_diffrn_detector_type 'Bruker APEXII'
_diffrn_measured_fraction_theta_full 0.997
_diffrn_measured_fraction_theta_max 0.997
_diffrn_measurement_details '0.50 degree frames measured for 20 seconds each'
_diffrn_measurement_device 'APEX Kappa Duo'
_diffrn_measurement_device_type Kappa
_diffrn_measurement_method 'omega and phi scans'
_diffrn_radiation_monochromator graphite
_diffrn_radiation_source 'fine-focus sealed tube'
_diffrn_radiation_type MoK\a
_diffrn_radiation_wavelength 0.71073
_diffrn_reflns_av_R_equivalents 0.0425
_diffrn_reflns_av_sigmaI/netI 0.0435
_diffrn_reflns_limit_h_max 18
_diffrn_reflns_limit_h_min -18
_diffrn_reflns_limit_k_max 28
_diffrn_reflns_limit_k_min -28
_diffrn_reflns_limit_l_max 29
_diffrn_reflns_limit_l_min -29
_diffrn_reflns_number 125997
_diffrn_reflns_theta_full 26.42
_diffrn_reflns_theta_max 26.42
_diffrn_reflns_theta_min 1.41
_exptl_absorpt_coefficient_mu 0.474
_exptl_absorpt_correction_T_max 0.9676
_exptl_absorpt_correction_T_min 0.9030
_exptl_absorpt_correction_type multi-scans
_exptl_absorpt_process_details 'SADABS, R. Blessing; 1995'
_exptl_crystal_colour black
_exptl_crystal_density_diffrn 1.198
_exptl_crystal_density_method 'not measured'
_exptl_crystal_description needle
_exptl_crystal_F_000 2758
_exptl_crystal_size_max 0.22
_exptl_crystal_size_mid 0.10
_exptl_crystal_size_min 0.07
_refine_diff_density_max 1.265
_refine_diff_density_min -0.464
_refine_diff_density_rms 0.058
_refine_ls_extinction_method none
_refine_ls_goodness_of_fit_ref 1.013
_refine_ls_hydrogen_treatment constr
_refine_ls_matrix_type full
_refine_ls_number_parameters 1660
_refine_ls_number_reflns 29334
_refine_ls_number_restraints 321
_refine_ls_restrained_S_all 1.019
_refine_ls_R_factor_all 0.0726
_refine_ls_R_factor_gt 0.0439
_refine_ls_shift/su_max 0.002
_refine_ls_shift/su_mean 0.000
_refine_ls_structure_factor_coef Fsqd
_refine_ls_weighting_details 'calc w=1/[\s^2^(Fo^2^)+(0.0556P)^2^+4.1146P] where P=(Fo^2^+2Fc^2^)/3'
_refine_ls_weighting_scheme calc
_refine_ls_wR_factor_gt 0.1047
_refine_ls_wR_factor_ref 0.1202
_reflns_number_gt 20872
_reflns_number_total 29334
_reflns_threshold_expression >2sigma(I)
_cod_data_source_file ja5b10074_si_004.cif
_cod_data_source_block 12159
_cod_original_sg_symbol_H-M P-1
_cod_original_formula_sum 'C78 H103.50 Co N3 O0.25 P3 V'
_cod_database_code 4129738

loop_
_symmetry_equiv_pos_as_xyz
'x, y, z'
'-x, -y, -z'

loop_
_atom_site_label
_atom_site_type_symbol
_atom_site_fract_x
_atom_site_fract_y
_atom_site_fract_z
_atom_site_U_iso_or_equiv
_atom_site_adp_type
_atom_site_occupancy
_atom_site_symmetry_multiplicity
_atom_site_calc_flag
_atom_site_refinement_flags
_atom_site_disorder_assembly
_atom_site_disorder_group
V1A V 0.21109(2) 0.330604(17) 1.033380(17) 0.01839(8) Uani 1 1 d . . .
P1A P 0.06795(4) 0.24414(3) 1.00508(3) 0.02766(14) Uani 1 1 d . . .
P2A P 0.19486(4) 0.21396(3) 1.00846(3) 0.02999(15) Uani 1 1 d . . .
P3A P 0.15594(4) 0.26381(3) 1.09307(3) 0.02711(14) Uani 1 1 d . . .
N1A N 0.34742(12) 0.36374(9) 1.08579(8) 0.0209(4) Uani 1 1 d . . .
N2A N 0.27249(13) 0.32521(9) 0.95510(8) 0.0226(4) Uani 1 1 d . . .
N3A N 0.13429(13) 0.39616(9) 1.04959(8) 0.0222(4) Uani 1 1 d . . .
C1A C 0.50203(17) 0.44163(13) 1.11785(12) 0.0364(6) Uani 1 1 d . . .
H1A H 0.5160 0.4206 1.1477 0.055 Uiso 1 1 calc R . .
H1B H 0.4904 0.4837 1.1391 0.055 Uiso 1 1 calc R . .
H1C H 0.5548 0.4480 1.0973 0.055 Uiso 1 1 calc R . .
C2A C 0.41668(15) 0.39916(11) 1.07040(11) 0.0241(5) Uani 1 1 d . . .
C3A C 0.41607(16) 0.40248(11) 1.01129(11) 0.0259(5) Uani 1 1 d . . .
H3A H 0.4657 0.4341 1.0076 0.031 Uiso 1 1 calc R . .
C4A C 0.35219(15) 0.36550(11) 0.95693(11) 0.0241(5) Uani 1 1 d . . .
H4A H 0.3820 0.2538 0.9447 0.029 Uiso 1 1 d R . .
C5A C 0.37635(18) 0.37734(13) 0.89932(12) 0.0346(6) Uani 1 1 d . . .
H5A H 0.4432 0.3828 0.9007 0.052 Uiso 1 1 calc R . .
H5B H 0.3592 0.4166 0.8970 0.052 Uiso 1 1 calc R . .
H5C H 0.3423 0.3402 0.8631 0.052 Uiso 1 1 calc R . .
C6A C 0.36766(15) 0.35137(11) 1.14290(10) 0.0226(5) Uani 1 1 d . . .
C7A C 0.34457(16) 0.38841(11) 1.19708(10) 0.0262(5) Uani 1 1 d . . .
C8A C 0.36307(17) 0.37341(12) 1.25049(11) 0.0302(5) Uani 1 1 d . . .
H8A H 0.3468 0.3978 1.2872 0.036 Uiso 1 1 calc R . .
C9A C 0.40441(18) 0.32396(12) 1.25091(12) 0.0341(6) Uani 1 1 d . . .
H9A H 0.4171 0.3146 1.2877 0.041 Uiso 1 1 calc R . .
C10A C 0.42741(17) 0.28793(12) 1.19752(12) 0.0312(6) Uani 1 1 d . . .
H10A H 0.4566 0.2541 1.1982 0.037 Uiso 1 1 calc R . .
C11A C 0.40885(15) 0.29998(11) 1.14260(11) 0.0260(5) Uani 1 1 d . . .
C12A C 0.30151(18) 0.44515(12) 1.20038(11) 0.0329(6) Uani 1 1 d . . .
H12A H 0.2905 0.4478 1.1582 0.040 Uiso 1 1 calc R . .
C13A C 0.2082(2) 0.43518(15) 1.22083(13) 0.0457(7) Uani 1 1 d . . .
H13A H 0.1651 0.3961 1.1910 0.069 Uiso 1 1 calc R . .
H13B H 0.1828 0.4728 1.2233 0.069 Uiso 1 1 calc R . .
H13C H 0.2168 0.4303 1.2613 0.069 Uiso 1 1 calc R . .
C14A C 0.3670(2) 0.50918(13) 1.24320(13) 0.0451(7) Uani 1 1 d . . .
H14A H 0.4262 0.5153 1.2292 0.068 Uiso 1 1 calc R . .
H14B H 0.3776 0.5082 1.2852 0.068 Uiso 1 1 calc R . .
H14C H 0.3390 0.5451 1.2426 0.068 Uiso 1 1 calc R . .
C15A C 0.43340(17) 0.25777(12) 1.08483(12) 0.0317(6) Uani 1 1 d . . .
H15A H 0.3947 0.2617 1.0488 0.038 Uiso 1 1 calc R . .
C16A C 0.5347(2) 0.27983(16) 1.08078(17) 0.0610(9) Uani 1 1 d . . .
H16A H 0.5484 0.3252 1.0829 0.091 Uiso 1 1 calc R . .
H16B H 0.5461 0.2527 1.0418 0.091 Uiso 1 1 calc R . .
H16C H 0.5747 0.2758 1.1151 0.091 Uiso 1 1 calc R . .
C17A C 0.4105(2) 0.18626(13) 1.07860(14) 0.0487(8) Uani 1 1 d . . .
H17A H 0.4203 0.1603 1.0385 0.073 Uiso 1 1 calc R . .
H17B H 0.3456 0.1724 1.0819 0.073 Uiso 1 1 calc R . .
H17C H 0.4510 0.1801 1.1114 0.073 Uiso 1 1 calc R . .
C18A C 0.22826(16) 0.27643(11) 0.89585(10) 0.0249(5) Uani 1 1 d . . .
C19A C 0.27061(17) 0.22572(12) 0.87037(11) 0.0300(5) Uani 1 1 d . . .
C20A C 0.2286(2) 0.18022(13) 0.81264(12) 0.0398(7) Uani 1 1 d . . .
H20A H 0.2569 0.1463 0.7948 0.048 Uiso 1 1 calc R . .
C21A C 0.1472(2) 0.18317(14) 0.78086(12) 0.0487(8) Uani 1 1 d . . .
H21A H 0.1197 0.1517 0.7415 0.058 Uiso 1 1 calc R . .
C22A C 0.1061(2) 0.23194(13) 0.80644(12) 0.0408(7) Uani 1 1 d . . .
H22A H 0.0496 0.2334 0.7843 0.049 Uiso 1 1 calc R . .
C23A C 0.14431(17) 0.27953(12) 0.86395(10) 0.0286(5) Uani 1 1 d . . .
C24A C 0.36002(19) 0.21829(13) 0.90185(14) 0.0406(7) Uani 1 1 d . . .
C25A C 0.4385(3) 0.2287(2) 0.8660(3) 0.0957(17) Uani 1 1 d . . .
H25A H 0.4238 0.1939 0.8260 0.144 Uiso 1 1 calc R . .
H25B H 0.4970 0.2283 0.8895 0.144 Uiso 1 1 calc R . .
H25C H 0.4446 0.2706 0.8599 0.144 Uiso 1 1 calc R . .
C26A C 0.3506(2) 0.15174(14) 0.90787(13) 0.0419(7) Uani 1 1 d . . .
H26A H 0.3018 0.1439 0.9311 0.063 Uiso 1 1 calc R . .
H26B H 0.4096 0.1499 0.9295 0.063 Uiso 1 1 calc R . .
H26C H 0.3344 0.1185 0.8668 0.063 Uiso 1 1 calc R . .
C27A C 0.09664(17) 0.33313(12) 0.88840(11) 0.0315(6) Uani 1 1 d . . .
H27A H 0.1189 0.3524 0.9339 0.038 Uiso 1 1 calc R . .
C28A C 0.1223(2) 0.38689(14) 0.86130(14) 0.0470(7) Uani 1 1 d . . .
H28A H 0.1895 0.4054 0.8723 0.071 Uiso 1 1 calc R . .
H28B H 0.0904 0.4208 0.8778 0.071 Uiso 1 1 calc R . .
H28C H 0.1033 0.3688 0.8164 0.071 Uiso 1 1 calc R . .
C29A C -0.00909(19) 0.30774(16) 0.87616(13) 0.0455(7) Uani 1 1 d . . .
H29A H -0.0250 0.2727 0.8929 0.068 Uiso 1 1 calc R . .
H29B H -0.0332 0.2912 0.8317 0.068 Uiso 1 1 calc R . .
H29C H -0.0367 0.3431 0.8960 0.068 Uiso 1 1 calc R . .
C30A C 0.03712(15) 0.39074(11) 1.04709(10) 0.0232(5) Uani 1 1 d . . .
C31A C -0.01493(16) 0.35658(11) 1.07744(11) 0.0269(5) Uani 1 1 d . . .
H31A H 0.0143 0.3356 1.1011 0.032 Uiso 1 1 calc R . .
C32A C -0.10944(17) 0.35258(12) 1.07377(11) 0.0305(6) Uani 1 1 d . . .
H32A H -0.1437 0.3280 1.0943 0.037 Uiso 1 1 calc R . .
C33A C -0.15481(16) 0.38358(12) 1.04092(11) 0.0290(5) Uani 1 1 d . . .
C34A C -0.10259(17) 0.41846(12) 1.01115(11) 0.0307(6) Uani 1 1 d . . .
H34A H -0.1317 0.4404 0.9885 0.037 Uiso 1 1 calc R . .
C35A C -0.00932(16) 0.42197(12) 1.01385(11) 0.0284(5) Uani 1 1 d . . .
H35A H 0.0245 0.4461 0.9927 0.034 Uiso 1 1 calc R . .
C36A C -0.25731(17) 0.38007(14) 1.03787(13) 0.0404(7) Uani 1 1 d . . .
H36A H -0.2899 0.3602 0.9949 0.061 Uiso 1 1 calc R . .
H36B H -0.2660 0.4239 1.0549 0.061 Uiso 1 1 calc R . .
H36C H -0.2823 0.3538 1.0618 0.061 Uiso 1 1 calc R . .
C37A C 0.18539(15) 0.46176(11) 1.07032(10) 0.0230(5) Uani 1 1 d . . .
C38A C 0.16339(17) 0.51068(12) 1.11710(11) 0.0292(5) Uani 1 1 d . . .
H38A H 0.1088 0.5006 1.1329 0.035 Uiso 1 1 calc R . .
C39A C 0.21934(18) 0.57264(12) 1.14038(12) 0.0346(6) Uani 1 1 d . . .
H39A H 0.2020 0.6047 1.1714 0.042 Uiso 1 1 calc R . .
C40A C 0.30059(18) 0.58952(12) 1.11964(13) 0.0374(6) Uani 1 1 d . . .
C41A C 0.32100(17) 0.54233(12) 1.07250(13) 0.0360(6) Uani 1 1 d . . .
H41A H 0.3761 0.5526 1.0573 0.043 Uiso 1 1 calc R . .
C42A C 0.26309(16) 0.48030(12) 1.04674(12) 0.0296(5) Uani 1 1 d . . .
H42A H 0.2768 0.4500 1.0124 0.036 Uiso 1 1 calc R . .
C43A C 0.3639(2) 0.65733(14) 1.14778(17) 0.0594(9) Uani 1 1 d . . .
H43A H 0.4248 0.6551 1.1662 0.089 Uiso 1 1 calc R . .
H43B H 0.3369 0.6839 1.1795 0.089 Uiso 1 1 calc R . .
H43C H 0.3710 0.6768 1.1157 0.089 Uiso 1 1 calc R . .
V1B V 0.21388(2) 0.830060(17) 0.527110(17) 0.01868(9) Uani 1 1 d . . .
P1B P 0.19700(5) 0.71317(3) 0.50329(3) 0.03340(16) Uani 1 1 d . . .
P2B P 0.07093(4) 0.74425(3) 0.49997(3) 0.02886(14) Uani 1 1 d . . .
P3B P 0.15957(5) 0.76385(3) 0.58789(3) 0.03011(15) Uani 1 1 d . . .
N1B N 0.35296(12) 0.86413(9) 0.57321(8) 0.0209(4) Uani 1 1 d . . .
N2B N 0.26512(12) 0.82115(8) 0.44461(8) 0.0206(4) Uani 1 1 d . . .
N3B N 0.13971(12) 0.89692(9) 0.54796(9) 0.0223(4) Uani 1 1 d . . .
C1B C 0.50653(16) 0.94265(12) 0.59817(12) 0.0331(6) Uani 1 1 d . . .
H1D H 0.5239 0.9236 0.6291 0.050 Uiso 1 1 calc R . .
H1E H 0.4952 0.9851 0.6185 0.050 Uiso 1 1 calc R . .
H1F H 0.5569 0.9479 0.5755 0.050 Uiso 1 1 calc R . .
C2B C 0.41889(15) 0.89821(11) 0.55373(11) 0.0235(5) Uani 1 1 d . . .
C3B C 0.41169(15) 0.89843(11) 0.49347(11) 0.0237(5) Uani 1 1 d . . .
H3B H 0.4594 0.9289 0.4866 0.028 Uiso 1 1 calc R . .
C4B C 0.34336(15) 0.85956(11) 0.44186(11) 0.0232(5) Uani 1 1 d . . .
C5B C 0.36077(17) 0.86789(12) 0.38169(11) 0.0310(6) Uani 1 1 d . . .
H5D H 0.3206 0.8313 0.3473 0.046 Uiso 1 1 calc R . .
H5E H 0.4259 0.8694 0.3789 0.046 Uiso 1 1 calc R . .
H5F H 0.3471 0.9084 0.3800 0.046 Uiso 1 1 calc R . .
C6B C 0.38064(15) 0.85463(11) 0.63065(11) 0.0245(5) Uani 1 1 d . . .
C7B C 0.36797(16) 0.89594(12) 0.68676(11) 0.0276(5) Uani 1 1 d . . .
C8B C 0.39608(18) 0.88421(13) 0.74058(12) 0.0365(6) Uani 1 1 d . . .
H8B H 0.3883 0.9121 0.7787 0.044 Uiso 1 1 calc R . .
C9B C 0.43469(18) 0.83333(14) 0.73997(13) 0.0387(6) Uani 1 1 d . . .
H9B H 0.4527 0.8260 0.7772 0.046 Uiso 1 1 calc R . .
C10B C 0.44697(17) 0.79308(13) 0.68504(12) 0.0344(6) Uani 1 1 d . . .
H10B H 0.4742 0.7582 0.6849 0.041 Uiso 1 1 calc R . .
C11B C 0.42042(15) 0.80215(11) 0.62934(12) 0.0276(5) Uani 1 1 d . . .
C12B C 0.32567(17) 0.95306(12) 0.69128(11) 0.0321(6) Uani 1 1 d . . .
H12B H 0.3111 0.9549 0.6490 0.038 Uiso 1 1 calc R . .
C13B C 0.23486(19) 0.94351(15) 0.71503(13) 0.0431(7) Uani 1 1 d . . .
H13D H 0.1901 0.9048 0.6859 0.065 Uiso 1 1 calc R . .
H13E H 0.2098 0.9815 0.7192 0.065 Uiso 1 1 calc R . .
H13F H 0.2466 0.9381 0.7552 0.065 Uiso 1 1 calc R . .
C14B C 0.3923(2) 1.01751(14) 0.73192(14) 0.0485(7) Uani 1 1 d . . .
H14D H 0.4508 1.0225 0.7170 0.073 Uiso 1 1 calc R . .
H14E H 0.4041 1.0182 0.7744 0.073 Uiso 1 1 calc R . .
H14F H 0.3646 1.0532 0.7304 0.073 Uiso 1 1 calc R . .
C15B C 0.43928(17) 0.75843(12) 0.57026(12) 0.0327(6) Uani 1 1 d . . .
H15B H 0.3985 0.7625 0.5352 0.039 Uiso 1 1 calc R . .
C16B C 0.4167(2) 0.68680(12) 0.56449(13) 0.0396(6) Uani 1 1 d . . .
H16D H 0.3508 0.6722 0.5652 0.059 Uiso 1 1 calc R . .
H16E H 0.4546 0.6814 0.5989 0.059 Uiso 1 1 calc R . .
H16F H 0.4302 0.6610 0.5256 0.059 Uiso 1 1 calc R . .
C17B C 0.5400(2) 0.77992(15) 0.56355(17) 0.0538(8) Uani 1 1 d . . .
H17D H 0.5522 0.8241 0.5624 0.081 Uiso 1 1 calc R . .
H17E H 0.5504 0.7505 0.5253 0.081 Uiso 1 1 calc R . .
H17F H 0.5819 0.7788 0.5986 0.081 Uiso 1 1 calc R . .
C18B C 0.21365(16) 0.77149(11) 0.38803(10) 0.0228(5) Uani 1 1 d . . .
C19B C 0.24869(17) 0.71753(12) 0.36140(11) 0.0297(5) Uani 1 1 d . . .
C20B C 0.19696(18) 0.66928(12) 0.30747(11) 0.0320(6) Uani 1 1 d . . .
H20B H 0.2200 0.6326 0.2895 0.038 Uiso 1 1 calc R . .
C21B C 0.11344(18) 0.67348(12) 0.27963(11) 0.0327(6) Uani 1 1 d . . .
H21B H 0.0797 0.6404 0.2426 0.039 Uiso 1 1 calc R . .
C22B C 0.07917(17) 0.72637(12) 0.30618(11) 0.0293(5) Uani 1 1 d . . .
H22B H 0.0212 0.7290 0.2871 0.035 Uiso 1 1 calc R . .
C23B C 0.12725(16) 0.77589(11) 0.36011(10) 0.0240(5) Uani 1 1 d . . .
C24B C 0.34292(19) 0.71000(13) 0.38653(13) 0.0427(7) Uani 1 1 d . . .
H24B H 0.3687 0.7456 0.4270 0.051 Uiso 1 1 calc R . .
C25B C 0.4111(2) 0.71613(15) 0.34330(18) 0.0584(9) Uani 1 1 d . . .
H25D H 0.4131 0.7562 0.3343 0.088 Uiso 1 1 calc R . .
H25E H 0.3908 0.6789 0.3049 0.088 Uiso 1 1 calc R . .
H25F H 0.4731 0.7172 0.3631 0.088 Uiso 1 1 calc R . .
C26B C 0.3362(2) 0.64521(15) 0.39680(14) 0.0530(8) Uani 1 1 d . . .
H26D H 0.2911 0.6400 0.4232 0.079 Uiso 1 1 calc R . .
H26E H 0.3971 0.6443 0.4166 0.079 Uiso 1 1 calc R . .
H26F H 0.3161 0.6098 0.3571 0.079 Uiso 1 1 calc R . .
C27B C 0.08823(16) 0.83435(11) 0.38529(11) 0.0267(5) Uani 1 1 d . . .
H27B H 0.1174 0.8560 0.4298 0.032 Uiso 1 1 calc R . .
C28B C -0.01690(17) 0.81596(13) 0.38069(12) 0.0371(6) Uani 1 1 d . . .
H28D H -0.0326 0.7861 0.4032 0.056 Uiso 1 1 calc R . .
H28E H -0.0473 0.7949 0.3374 0.056 Uiso 1 1 calc R . .
H28F H -0.0381 0.8551 0.3986 0.056 Uiso 1 1 calc R . .
C29B C 0.1137(2) 0.88330(13) 0.35272(14) 0.0435(7) Uani 1 1 d . . .
H29D H 0.1814 0.8978 0.3588 0.065 Uiso 1 1 calc R . .
H29E H 0.0883 0.9207 0.3698 0.065 Uiso 1 1 calc R . .
H29F H 0.0878 0.8628 0.3086 0.065 Uiso 1 1 calc R . .
C30B C 0.04489(15) 0.89322(11) 0.55267(10) 0.0234(5) Uani 1 1 d . . .
C31B C -0.00648(16) 0.92541(11) 0.52390(11) 0.0280(5) Uani 1 1 d . . .
H31B H 0.0228 0.9504 0.5018 0.034 Uiso 1 1 calc R . .
C32B C -0.09901(17) 0.92163(12) 0.52696(12) 0.0327(6) Uani 1 1 d . . .
H32B H -0.1321 0.9438 0.5067 0.039 Uiso 1 1 calc R . .
C33B C -0.14434(17) 0.88612(13) 0.55902(12) 0.0343(6) Uani 1 1 d . . .
C34B C -0.09356(17) 0.85421(12) 0.58756(12) 0.0327(6) Uani 1 1 d . . .
H34B H -0.1233 0.8290 0.6093 0.039 Uiso 1 1 calc R . .
C35B C -0.00056(16) 0.85797(11) 0.58527(11) 0.0279(5) Uani 1 1 d . . .
H35B H 0.0325 0.8363 0.6061 0.033 Uiso 1 1 calc R . .
C36B C -0.24509(19) 0.88200(17) 0.56307(16) 0.0536(8) Uani 1 1 d . . .
H36D H -0.2586 0.8684 0.5979 0.080 Uiso 1 1 calc R . .
H36E H -0.2844 0.8503 0.5250 0.080 Uiso 1 1 calc R . .
H36F H -0.2576 0.9246 0.5689 0.080 Uiso 1 1 calc R . .
C37B C 0.19180(15) 0.96134(11) 0.56068(11) 0.0229(5) Uani 1 1 d . . .
C38B C 0.18270(17) 1.01448(11) 0.60921(12) 0.0304(5) Uani 1 1 d . . .
H38B H 0.1352 1.0085 0.6321 0.036 Uiso 1 1 calc R . .
C39B C 0.24116(18) 1.07482(12) 0.62410(13) 0.0378(6) Uani 1 1 d . . .
H39B H 0.2326 1.1098 0.6568 0.045 Uiso 1 1 calc R . .
C40B C 0.31296(17) 1.08640(12) 0.59264(15) 0.0406(7) Uani 1 1 d . . .
C41B C 0.31931(17) 1.03497(12) 0.54361(14) 0.0375(7) Uani 1 1 d . . .
H41B H 0.3667 1.0412 0.5208 0.045 Uiso 1 1 calc R . .
C42B C 0.25824(16) 0.97426(11) 0.52665(12) 0.0288(5) Uani 1 1 d . . .
H42B H 0.2622 0.9408 0.4908 0.035 Uiso 1 1 calc R . .
C43B C 0.3793(2) 1.15209(14) 0.6106(2) 0.0682(11) Uani 1 1 d . . .
H43D H 0.4263 1.1497 0.5846 0.102 Uiso 1 1 calc R . .
H43E H 0.4097 1.1657 0.6538 0.102 Uiso 1 1 calc R . .
H43F H 0.3452 1.1836 0.6051 0.102 Uiso 1 1 calc R . .
Co1A Co 0.89641(2) 0.965748(15) 0.827497(15) 0.02724(8) Uani 1 1 d D . .
C44A C 1.0280(6) 1.0017(5) 0.8825(6) 0.0408(12) Uani 0.353(3) 1 d PDU A 1
C45A C 0.9672(9) 0.9625(8) 0.9069(8) 0.0356(10) Uani 0.353(3) 1 d PDU A 1
C46A C 0.8913(11) 0.9909(7) 0.9190(7) 0.0369(12) Uani 0.353(3) 1 d PDU A 1
C47A C 0.9053(8) 1.0475(5) 0.9021(6) 0.0430(13) Uani 0.353(3) 1 d PDU A 1
C48A C 0.9889(8) 1.0543(4) 0.8804(6) 0.0427(13) Uani 0.353(3) 1 d PDU A 1
C49A C 1.1230(7) 0.9948(6) 0.8700(6) 0.0688(17) Uani 0.353(3) 1 d PDU A 1
H49A H 1.1708 1.0271 0.9035 0.103 Uiso 0.353(3) 1 calc PR A 1
H49B H 1.1309 1.0015 0.8311 0.103 Uiso 0.353(3) 1 calc PR A 1
H49C H 1.1287 0.9512 0.8672 0.103 Uiso 0.353(3) 1 calc PR A 1
C50A C 0.9847(10) 0.9049(7) 0.9229(9) 0.058(2) Uani 0.353(3) 1 d PDU A 1
H50A H 1.0222 0.9200 0.9645 0.087 Uiso 0.353(3) 1 calc PR A 1
H50B H 1.0180 0.8814 0.8934 0.087 Uiso 0.353(3) 1 calc PR A 1
H50C H 0.9254 0.8760 0.9214 0.087 Uiso 0.353(3) 1 calc PR A 1
C51A C 0.8136(9) 0.9649(5) 0.9463(6) 0.0597(16) Uani 0.353(3) 1 d PDU A 1
H51A H 0.7944 0.9175 0.9275 0.090 Uiso 0.353(3) 1 calc PR A 1
H51B H 0.7610 0.9830 0.9384 0.090 Uiso 0.353(3) 1 calc PR A 1
H51C H 0.8343 0.9770 0.9907 0.090 Uiso 0.353(3) 1 calc PR A 1
C52A C 0.8440(9) 1.0942(6) 0.9109(6) 0.0762(18) Uani 0.353(3) 1 d PDU A 1
H52A H 0.8554 1.1204 0.8845 0.114 Uiso 0.353(3) 1 calc PR A 1
H52B H 0.8579 1.1227 0.9540 0.114 Uiso 0.353(3) 1 calc PR A 1
H52C H 0.7787 1.0699 0.9000 0.114 Uiso 0.353(3) 1 calc PR A 1
C53A C 1.0328(9) 1.1090(4) 0.8604(4) 0.0652(16) Uani 0.353(3) 1 d PDU A 1
H53A H 0.9846 1.1209 0.8371 0.098 Uiso 0.353(3) 1 calc PR A 1
H53B H 1.0770 1.0953 0.8343 0.098 Uiso 0.353(3) 1 calc PR A 1
H53C H 1.0656 1.1466 0.8966 0.098 Uiso 0.353(3) 1 calc PR A 1
C44D C 1.0158(4) 1.0227(2) 0.8855(3) 0.0408(12) Uani 0.647(3) 1 d PDU A 2
C45D C 0.9782(5) 0.9708(4) 0.9065(4) 0.0356(10) Uani 0.647(3) 1 d PDU A 2
C46D C 0.8881(6) 0.9744(3) 0.9168(3) 0.0369(12) Uani 0.647(3) 1 d PDU A 2
C47D C 0.8695(4) 1.0292(2) 0.9041(3) 0.0430(13) Uani 0.647(3) 1 d PDU A 2
C48D C 0.9458(5) 1.0588(2) 0.8831(3) 0.0427(13) Uani 0.647(3) 1 d PDU A 2
C49D C 1.1090(4) 1.0370(3) 0.8697(3) 0.0688(17) Uani 0.647(3) 1 d PDU A 2
H49G H 1.1518 1.0710 0.9050 0.103 Uiso 0.647(3) 1 calc PR A 2
H49H H 1.1047 1.0518 0.8343 0.103 Uiso 0.647(3) 1 calc PR A 2
H49I H 1.1319 0.9977 0.8595 0.103 Uiso 0.647(3) 1 calc PR A 2
C50D C 1.0232(5) 0.9192(4) 0.9158(4) 0.058(2) Uani 0.647(3) 1 d PDU A 2
H50G H 1.0481 0.9305 0.9597 0.087 Uiso 0.647(3) 1 calc PR A 2
H50H H 1.0737 0.9161 0.8928 0.087 Uiso 0.647(3) 1 calc PR A 2
H50I H 0.9770 0.8774 0.9011 0.087 Uiso 0.647(3) 1 calc PR A 2
C51D C 0.8240(5) 0.9317(3) 0.9412(3) 0.0597(16) Uani 0.647(3) 1 d PDU A 2
H51G H 0.8381 0.8892 0.9312 0.090 Uiso 0.647(3) 1 calc PR A 2
H51H H 0.7596 0.9264 0.9224 0.090 Uiso 0.647(3) 1 calc PR A 2
H51I H 0.8324 0.9517 0.9859 0.090 Uiso 0.647(3) 1 calc PR A 2
C52D C 0.7838(5) 1.0546(3) 0.9120(3) 0.0762(18) Uani 0.647(3) 1 d PDU A 2
H52G H 0.7315 1.0192 0.9096 0.114 Uiso 0.647(3) 1 calc PR A 2
H52H H 0.7691 1.0721 0.8793 0.114 Uiso 0.647(3) 1 calc PR A 2
H52I H 0.7953 1.0890 0.9521 0.114 Uiso 0.647(3) 1 calc PR A 2
C53D C 0.9567(5) 1.1173(2) 0.8636(2) 0.0652(16) Uani 0.647(3) 1 d PDU A 2
H53G H 0.8958 1.1195 0.8450 0.098 Uiso 0.647(3) 1 calc PR A 2
H53H H 0.9976 1.1143 0.8336 0.098 Uiso 0.647(3) 1 calc PR A 2
H53I H 0.9837 1.1565 0.8996 0.098 Uiso 0.647(3) 1 calc PR A 2
C54A C 0.90580(17) 0.95456(11) 0.73803(11) 0.0285(5) Uani 1 1 d D A .
C55A C 0.91655(18) 0.89803(11) 0.75177(11) 0.0297(5) Uani 1 1 d D A .
C56A C 0.83438(19) 0.87275(12) 0.77085(12) 0.0357(6) Uani 1 1 d D A .
C57A C 0.77381(18) 0.91383(15) 0.76951(13) 0.0435(7) Uani 1 1 d D A .
C58A C 0.81702(18) 0.96402(13) 0.74900(12) 0.0363(6) Uani 1 1 d D A .
C59A C 0.97376(19) 0.99509(12) 0.71461(12) 0.0374(6) Uani 1 1 d D . .
H59A H 0.9576 0.9805 0.6696 0.056 Uiso 1 1 calc R A .
H59B H 1.0363 0.9908 0.7270 0.056 Uiso 1 1 calc R . .
H59C H 0.9720 1.0406 0.7319 0.056 Uiso 1 1 calc R . .
C60A C 0.9982(2) 0.86954(15) 0.74580(14) 0.0482(8) Uani 1 1 d D . .
H60A H 1.0090 0.8520 0.7789 0.072 Uiso 1 1 calc R A .
H60B H 1.0531 0.9032 0.7486 0.072 Uiso 1 1 calc R . .
H60C H 0.9861 0.8347 0.7060 0.072 Uiso 1 1 calc R . .
C61A C 0.8153(3) 0.81294(14) 0.78817(14) 0.0574(9) Uani 1 1 d D . .
H61A H 0.7822 0.7756 0.7518 0.086 Uiso 1 1 calc R A .
H61B H 0.7771 0.8186 0.8199 0.086 Uiso 1 1 calc R . .
H61C H 0.8740 0.8056 0.8041 0.086 Uiso 1 1 calc R . .
C62A C 0.6775(2) 0.9044(2) 0.7840(2) 0.0864(14) Uani 1 1 d D . .
H62A H 0.6645 0.9468 0.8020 0.130 Uiso 1 1 calc R A .
H62B H 0.6734 0.8811 0.8134 0.130 Uiso 1 1 calc R . .
H62C H 0.6320 0.8792 0.7461 0.130 Uiso 1 1 calc R . .
C63A C 0.7760(2) 1.01652(18) 0.73831(16) 0.0622(10) Uani 1 1 d D . .
H63A H 0.7380 1.0003 0.6969 0.093 Uiso 1 1 calc R A .
H63B H 0.8260 1.0540 0.7423 0.093 Uiso 1 1 calc R . .
H63C H 0.7372 1.0295 0.7687 0.093 Uiso 1 1 calc R . .
Co1B Co 0.82337(2) 0.480336(14) 0.330568(14) 0.02256(8) Uani 1 1 d . . .
C44B C 0.75301(17) 0.53645(12) 0.29909(12) 0.0304(5) Uani 1 1 d . . .
C45B C 0.69418(16) 0.49764(12) 0.32521(12) 0.0295(5) Uani 1 1 d . . .
C46B C 0.73685(17) 0.51370(12) 0.38764(11) 0.0298(5) Uani 1 1 d . . .
C47B C 0.82130(18) 0.56192(11) 0.40037(11) 0.0305(6) Uani 1 1 d . . .
C48B C 0.83118(17) 0.57620(11) 0.34550(11) 0.0287(5) Uani 1 1 d . . .
C49B C 0.7335(2) 0.53634(15) 0.23441(13) 0.0479(7) Uani 1 1 d . . .
H49D H 0.6945 0.5662 0.2323 0.072 Uiso 1 1 calc R . .
H49E H 0.7011 0.4925 0.2068 0.072 Uiso 1 1 calc R . .
H49F H 0.7921 0.5503 0.2219 0.072 Uiso 1 1 calc R . .
C50B C 0.60204(18) 0.45149(14) 0.29388(14) 0.0447(7) Uani 1 1 d . . .
H50D H 0.5530 0.4747 0.2998 0.067 Uiso 1 1 calc R . .
H50E H 0.5912 0.4168 0.3115 0.067 Uiso 1 1 calc R . .
H50F H 0.6015 0.4327 0.2498 0.067 Uiso 1 1 calc R . .
C51B C 0.6976(2) 0.48696(14) 0.43341(13) 0.0442(7) Uani 1 1 d . . .
H51D H 0.6637 0.5162 0.4568 0.066 Uiso 1 1 calc R . .
H51E H 0.7482 0.4830 0.4616 0.066 Uiso 1 1 calc R . .
H51F H 0.6552 0.4442 0.4118 0.066 Uiso 1 1 calc R . .
C52B C 0.8861(2) 0.59317(14) 0.46129(13) 0.0494(8) Uani 1 1 d . . .
H52D H 0.9498 0.6047 0.4548 0.074 Uiso 1 1 calc R . .
H52E H 0.8818 0.5629 0.4841 0.074 Uiso 1 1 calc R . .
H52F H 0.8692 0.6324 0.4849 0.074 Uiso 1 1 calc R . .
C53B C 0.9087(2) 0.62563(12) 0.33831(14) 0.0406(7) Uani 1 1 d . . .
H53D H 0.8898 0.6662 0.3437 0.061 Uiso 1 1 calc R . .
H53E H 0.9230 0.6095 0.2971 0.061 Uiso 1 1 calc R . .
H53F H 0.9638 0.6335 0.3693 0.061 Uiso 1 1 calc R . .
C54B C 0.82387(17) 0.39829(12) 0.26098(12) 0.0305(6) Uani 1 1 d . . .
C55B C 0.81559(17) 0.38445(11) 0.31613(12) 0.0302(5) Uani 1 1 d . . .
C56B C 0.89487(19) 0.42431(13) 0.36193(13) 0.0405(7) Uani 1 1 d . . .
C57B C 0.95205(18) 0.46269(13) 0.33467(15) 0.0447(7) Uani 1 1 d . . .
C58B C 0.90800(18) 0.44653(12) 0.27239(13) 0.0372(6) Uani 1 1 d . . .
C59B C 0.7570(2) 0.36510(13) 0.20162(12) 0.0437(7) Uani 1 1 d . . .
H59D H 0.7712 0.3241 0.1798 0.066 Uiso 1 1 calc R . .
H59E H 0.7621 0.3929 0.1763 0.066 Uiso 1 1 calc R . .
H59F H 0.6938 0.3564 0.2096 0.066 Uiso 1 1 calc R . .
C60B C 0.7381(2) 0.33636(12) 0.32438(13) 0.0414(7) Uani 1 1 d . . .
H60D H 0.7575 0.2965 0.3219 0.062 Uiso 1 1 calc R . .
H60E H 0.6839 0.3265 0.2920 0.062 Uiso 1 1 calc R . .
H60F H 0.7219 0.3545 0.3647 0.062 Uiso 1 1 calc R . .
C61B C 0.9160(3) 0.42224(16) 0.42543(15) 0.0712(12) Uani 1 1 d . . .
H61D H 0.8581 0.4139 0.4406 0.107 Uiso 1 1 calc R . .
H61E H 0.9566 0.4639 0.4527 0.107 Uiso 1 1 calc R . .
H61F H 0.9472 0.3876 0.4247 0.107 Uiso 1 1 calc R . .
C62B C 1.0442(2) 0.51087(17) 0.3651(2) 0.0750(12) Uani 1 1 d . . .
H62D H 1.0944 0.4919 0.3504 0.113 Uiso 1 1 calc R . .
H62E H 1.0522 0.5217 0.4098 0.113 Uiso 1 1 calc R . .
H62F H 1.0459 0.5503 0.3548 0.113 Uiso 1 1 calc R . .
C63B C 0.9469(2) 0.47369(15) 0.22609(17) 0.0605(10) Uani 1 1 d . . .
H63D H 0.9843 0.5182 0.2473 0.091 Uiso 1 1 calc R . .
H63E H 0.8958 0.4736 0.1957 0.091 Uiso 1 1 calc R . .
H63F H 0.9859 0.4469 0.2053 0.091 Uiso 1 1 calc R . .
C1S C 0.7137(8) 0.7134(6) 0.2853(4) 0.098(3) Uani 0.466(4) 1 d PD B 1
H1S1 H 0.7485 0.6846 0.2623 0.146 Uiso 0.466(4) 1 calc PR B 1
H1S2 H 0.7516 0.7582 0.3003 0.146 Uiso 0.466(4) 1 calc PR B 1
H1S3 H 0.6564 0.7101 0.2583 0.146 Uiso 0.466(4) 1 calc PR B 1
C2S C 0.6904(6) 0.6940(5) 0.3384(2) 0.0442(16) Uani 0.466(4) 1 d PGD B 1
C3S C 0.6136(5) 0.6428(4) 0.3275(2) 0.0467(17) Uani 0.466(4) 1 d PGD B 1
H3S H 0.5767 0.6221 0.2874 0.056 Uiso 0.466(4) 1 calc PR B 1
C4S C 0.5907(4) 0.6217(3) 0.3754(3) 0.0540(19) Uani 0.466(4) 1 d PGD B 1
H4S H 0.5382 0.5867 0.3679 0.065 Uiso 0.466(4) 1 calc PR B 1
C5S C 0.6446(6) 0.6519(3) 0.4341(2) 0.062(2) Uani 0.466(4) 1 d PGD B 1
H5S H 0.6289 0.6376 0.4668 0.075 Uiso 0.466(4) 1 calc PR B 1
C6S C 0.7214(5) 0.7032(3) 0.44494(18) 0.062(2) Uani 0.466(4) 1 d PGD B 1
H6S H 0.7583 0.7238 0.4851 0.074 Uiso 0.466(4) 1 calc PR B 1
C7S C 0.7443(5) 0.7242(3) 0.3971(3) 0.0485(17) Uani 0.466(4) 1 d PGD B 1
H7S H 0.7968 0.7592 0.4045 0.058 Uiso 0.466(4) 1 calc PR B 1
C1E C 0.6353(7) 0.6875(5) 0.2685(4) 0.098(3) Uani 0.534(4) 1 d PD B 2
H1E1 H 0.5985 0.7197 0.2720 0.146 Uiso 0.534(4) 1 calc PR B 2
H1E2 H 0.5989 0.6456 0.2390 0.146 Uiso 0.534(4) 1 calc PR B 2
H1E3 H 0.6921 0.7016 0.2542 0.146 Uiso 0.534(4) 1 calc PR B 2
C2E C 0.6602(5) 0.6810(4) 0.33042(19) 0.0442(16) Uani 0.534(4) 1 d PGD B 2
C3E C 0.6007(3) 0.6382(3) 0.3495(2) 0.0467(17) Uani 0.534(4) 1 d PGD B 2
H3E H 0.5456 0.6102 0.3223 0.056 Uiso 0.534(4) 1 calc PR B 2
C4E C 0.6219(3) 0.6363(3) 0.4085(3) 0.0540(19) Uani 0.534(4) 1 d PGD B 2
H4E H 0.5812 0.6070 0.4216 0.065 Uiso 0.534(4) 1 calc PR B 2
C5E C 0.7025(4) 0.6772(3) 0.44840(18) 0.062(2) Uani 0.534(4) 1 d PGD B 2
H5G H 0.7169 0.6759 0.4887 0.075 Uiso 0.534(4) 1 calc PR B 2
C6E C 0.7620(3) 0.7200(2) 0.4293(2) 0.062(2) Uani 0.534(4) 1 d PGD B 2
H6E H 0.8171 0.7480 0.4565 0.074 Uiso 0.534(4) 1 calc PR B 2
C7E C 0.7408(4) 0.7220(3) 0.3703(3) 0.0485(17) Uani 0.534(4) 1 d PGD B 2
H7E H 0.7815 0.7513 0.3572 0.058 Uiso 0.534(4) 1 calc PR B 2
C8S C 0.9789(5) 0.2904(3) 0.2782(3) 0.0842(18) Uani 0.636(4) 1 d P C 1
H8S1 H 1.0394 0.2802 0.2769 0.126 Uiso 0.636(4) 1 calc PR C 1
H8S2 H 0.9546 0.2816 0.3128 0.126 Uiso 0.636(4) 1 calc PR C 1
H8S3 H 0.9859 0.3364 0.2834 0.126 Uiso 0.636(4) 1 calc PR C 1
C9S C 0.9139(3) 0.2502(2) 0.2203(2) 0.0672(18) Uani 0.636(4) 1 d PG C 1
C10S C 0.9376(3) 0.2470(3) 0.1637(3) 0.067(2) Uani 0.636(4) 1 d PG C 1
H10S H 0.9972 0.2700 0.1619 0.080 Uiso 0.636(4) 1 calc PR C 1
C11S C 0.8742(4) 0.2101(3) 0.1097(2) 0.084(3) Uani 0.636(4) 1 d PG C 1
H11S H 0.8904 0.2080 0.0710 0.101 Uiso 0.636(4) 1 calc PR C 1
C12S C 0.7871(3) 0.1765(3) 0.1123(3) 0.080(2) Uani 0.636(4) 1 d PG C 1
H12S H 0.7437 0.1513 0.0754 0.096 Uiso 0.636(4) 1 calc PR C 1
C13S C 0.7633(3) 0.1797(3) 0.1689(3) 0.0770(17) Uani 0.636(4) 1 d PG C 1
H13S H 0.7038 0.1567 0.1707 0.092 Uiso 0.636(4) 1 calc PR C 1
C14S C 0.8268(4) 0.2165(3) 0.2229(3) 0.0701(17) Uani 0.636(4) 1 d PG C 1
H14S H 0.8106 0.2187 0.2616 0.084 Uiso 0.636(4) 1 calc PR C 1
C8E C 1.0282(7) 0.3142(5) 0.2350(6) 0.0842(18) Uani 0.364(4) 1 d PD C 2
H8E1 H 1.0752 0.2988 0.2124 0.126 Uiso 0.364(4) 1 calc PR C 2
H8E2 H 1.0478 0.3215 0.2788 0.126 Uiso 0.364(4) 1 calc PR C 2
H8E3 H 1.0211 0.3548 0.2298 0.126 Uiso 0.364(4) 1 calc PR C 2
C9E C 0.9402(6) 0.2656(4) 0.2113(5) 0.0672(18) Uani 0.364(4) 1 d PGD C 2
C10E C 0.9106(7) 0.2338(6) 0.1483(4) 0.067(2) Uani 0.364(4) 1 d PGD C 2
H10E H 0.9468 0.2448 0.1205 0.080 Uiso 0.364(4) 1 calc PR C 2
C11E C 0.8280(7) 0.1857(6) 0.1260(4) 0.080(2) Uani 0.364(4) 1 d PGD C 2
H11E H 0.8078 0.1640 0.0829 0.096 Uiso 0.364(4) 1 calc PR C 2
C12E C 0.7750(6) 0.1696(5) 0.1666(6) 0.0770(17) Uani 0.364(4) 1 d PGD C 2
H12E H 0.7186 0.1368 0.1514 0.092 Uiso 0.364(4) 1 calc PR C 2
C13E C 0.8046(8) 0.2015(5) 0.2296(6) 0.0701(17) Uani 0.364(4) 1 d PGD C 2
H13G H 0.7684 0.1904 0.2574 0.084 Uiso 0.364(4) 1 calc PR C 2
C14E C 0.8872(7) 0.2495(4) 0.2519(4) 0.060(3) Uani 0.364(4) 1 d PGD C 2
H14G H 0.9074 0.2713 0.2950 0.071 Uiso 0.364(4) 1 calc PR C 2
C15S C 0.7966(4) 0.69788(18) 0.61400(18) 0.0917(15) Uani 1 1 d D . .
H15S H 0.7633 0.7245 0.5978 0.138 Uiso 1 1 calc R . .
H15T H 0.8501 0.6928 0.5942 0.138 Uiso 1 1 calc R . .
H15U H 0.8179 0.7191 0.6585 0.138 Uiso 1 1 calc R . .
C16S C 0.7336(3) 0.63315(16) 0.60111(13) 0.0552(9) Uani 1 1 d D . .
C17S C 0.7690(2) 0.58167(15) 0.60622(13) 0.0491(8) Uani 1 1 d D . .
H17S H 0.8341 0.5882 0.6177 0.059 Uiso 1 1 calc R . .
C18S C 0.7120(2) 0.52220(16) 0.59512(14) 0.0521(8) Uani 1 1 d D . .
H18S H 0.7377 0.4878 0.5989 0.063 Uiso 1 1 calc R . .
C19S C 0.6164(2) 0.51153(18) 0.57827(14) 0.0582(9) Uani 1 1 d D . .
H19S H 0.5763 0.4701 0.5707 0.070 Uiso 1 1 calc R . .
C20S C 0.5811(3) 0.5618(2) 0.57283(15) 0.0682(11) Uani 1 1 d D . .
H20S H 0.5160 0.5553 0.5611 0.082 Uiso 1 1 calc R . .
C21S C 0.6399(3) 0.62243(19) 0.58438(14) 0.0596(9) Uani 1 1 d D . .
H21S H 0.6144 0.6569 0.5805 0.072 Uiso 1 1 calc R . .
C22S C 0.2509(4) 0.7980(3) 0.2024(2) 0.1034(16) Uani 1 1 d . . .
H22S H 0.2961 0.8173 0.2412 0.155 Uiso 1 1 calc R . .
H22T H 0.2338 0.7508 0.1913 0.155 Uiso 1 1 calc R . .
H22U H 0.1954 0.8146 0.2073 0.155 Uiso 1 1 calc R . .
C23S C 0.2929(3) 0.8158(2) 0.15241(17) 0.0660(10) Uani 1 1 d . . .
C24S C 0.3666(3) 0.8662(2) 0.1676(2) 0.0803(13) Uani 1 1 d . . .
H24S H 0.3920 0.8906 0.2097 0.096 Uiso 1 1 calc R . .
C25S C 0.4050(3) 0.8822(2) 0.1230(2) 0.0858(14) Uani 1 1 d . . .
H25S H 0.4579 0.9178 0.1344 0.103 Uiso 1 1 calc R . .
C26S C 0.3693(3) 0.8483(2) 0.06134(19) 0.0694(10) Uani 1 1 d . . .
H26S H 0.3978 0.8605 0.0309 0.083 Uiso 1 1 calc R . .
C27S C 0.2933(3) 0.79756(17) 0.04440(18) 0.0642(10) Uani 1 1 d . . .
H27S H 0.2673 0.7742 0.0022 0.077 Uiso 1 1 calc R . .
C28S C 0.2539(3) 0.78034(17) 0.0909(2) 0.0694(11) Uani 1 1 d . . .
H28S H 0.2011 0.7448 0.0803 0.083 Uiso 1 1 calc R . .
C29S C 0.3598(9) -0.0010(7) -0.0634(6) 0.124(4) Uani 0.50 1 d PDU D -1
H29S H 0.3050 -0.0325 -0.0620 0.186 Uiso 0.50 1 calc PR D -1
H29T H 0.3766 -0.0156 -0.1040 0.186 Uiso 0.50 1 calc PR D -1
H29U H 0.3459 0.0414 -0.0559 0.186 Uiso 0.50 1 calc PR D -1
C30S C 0.4318(9) 0.0039(4) -0.0194(5) 0.104(3) Uani 0.50 1 d PDU D -1
H30S H 0.4385 -0.0412 -0.0301 0.125 Uiso 0.50 1 calc PR D -1
H30T H 0.4859 0.0278 -0.0307 0.125 Uiso 0.50 1 calc PR D -1
O1S O 0.4482(6) 0.0217(3) 0.0300(4) 0.110(2) Uani 0.50 1 d PDU D -1
C31S C 0.5101(9) 0.0284(5) 0.0723(6) 0.129(3) Uani 0.50 1 d PDU D -1
H31S H 0.4768 0.0128 0.1012 0.154 Uiso 0.50 1 calc PR D -1
H31T H 0.5321 0.0760 0.0926 0.154 Uiso 0.50 1 calc PR D -1
C32S C 0.5843(10) 0.0086(7) 0.0752(7) 0.124(4) Uani 0.50 1 d PDU D -1
H32S H 0.5775 -0.0242 0.0952 0.186 Uiso 0.50 1 calc PR D -1
H32T H 0.6369 0.0452 0.0991 0.186 Uiso 0.50 1 calc PR D -1
H32U H 0.5955 -0.0104 0.0336 0.186 Uiso 0.50 1 calc PR D -1

loop_
_atom_site_aniso_label
_atom_site_aniso_U_11
_atom_site_aniso_U_22
_atom_site_aniso_U_33
_atom_site_aniso_U_23
_atom_site_aniso_U_13
_atom_site_aniso_U_12
V1A 0.01789(18) 0.02058(19) 0.01844(19) 0.00944(15) 0.00360(15) 0.00415(15)
P1A 0.0228(3) 0.0268(3) 0.0303(3) 0.0099(3) 0.0020(3) 0.0007(3)
P2A 0.0305(3) 0.0231(3) 0.0397(4) 0.0125(3) 0.0127(3) 0.0077(3)
P3A 0.0300(3) 0.0290(3) 0.0263(3) 0.0165(3) 0.0069(3) 0.0041(3)
N1A 0.0221(10) 0.0212(9) 0.0193(9) 0.0080(8) 0.0023(8) 0.0047(8)
N2A 0.0221(10) 0.0250(10) 0.0218(10) 0.0106(8) 0.0047(8) 0.0040(8)
N3A 0.0238(10) 0.0220(10) 0.0239(10) 0.0118(8) 0.0055(8) 0.0054(8)
C1A 0.0289(13) 0.0376(15) 0.0340(14) 0.0122(12) -0.0017(11) -0.0067(11)
C2A 0.0208(11) 0.0224(12) 0.0278(12) 0.0085(10) 0.0038(10) 0.0028(9)
C3A 0.0231(12) 0.0249(12) 0.0307(13) 0.0134(10) 0.0066(10) 0.0010(10)
C4A 0.0243(12) 0.0269(12) 0.0265(12) 0.0139(10) 0.0098(10) 0.0076(10)
C5A 0.0350(14) 0.0402(15) 0.0313(14) 0.0189(12) 0.0104(11) 0.0023(12)
C6A 0.0188(11) 0.0249(12) 0.0227(12) 0.0103(10) -0.0007(9) 0.0013(9)
C7A 0.0261(12) 0.0290(13) 0.0231(12) 0.0103(10) -0.0007(10) 0.0070(10)
C8A 0.0331(14) 0.0373(14) 0.0214(12) 0.0114(11) 0.0037(10) 0.0102(11)
C9A 0.0371(14) 0.0399(15) 0.0288(14) 0.0202(12) -0.0001(11) 0.0077(12)
C10A 0.0292(13) 0.0294(13) 0.0379(15) 0.0167(11) -0.0001(11) 0.0087(11)
C11A 0.0197(11) 0.0263(12) 0.0301(13) 0.0101(10) 0.0008(10) 0.0030(10)
C12A 0.0444(15) 0.0369(14) 0.0203(12) 0.0092(11) 0.0016(11) 0.0199(12)
C13A 0.0475(17) 0.0617(19) 0.0327(15) 0.0146(14) 0.0064(13) 0.0274(15)
C14A 0.063(2) 0.0333(15) 0.0380(16) 0.0075(12) 0.0037(14) 0.0209(14)
C15A 0.0311(13) 0.0301(13) 0.0342(14) 0.0109(11) 0.0018(11) 0.0108(11)
C16A 0.0400(17) 0.060(2) 0.072(2) 0.0025(18) 0.0242(17) 0.0128(16)
C17A 0.064(2) 0.0333(15) 0.0462(18) 0.0090(13) -0.0008(15) 0.0196(15)
C18A 0.0286(12) 0.0280(12) 0.0182(11) 0.0106(10) 0.0060(10) 0.0020(10)
C19A 0.0304(13) 0.0327(13) 0.0288(13) 0.0127(11) 0.0118(11) 0.0050(11)
C20A 0.0568(18) 0.0357(15) 0.0274(14) 0.0076(12) 0.0139(13) 0.0140(14)
C21A 0.072(2) 0.0447(17) 0.0214(14) 0.0043(12) -0.0018(14) 0.0149(16)
C22A 0.0511(17) 0.0441(16) 0.0240(13) 0.0119(12) -0.0042(12) 0.0110(14)
C23A 0.0342(13) 0.0343(13) 0.0193(12) 0.0138(10) 0.0049(10) 0.0057(11)
C24A 0.0331(14) 0.0341(15) 0.0507(17) 0.0063(13) 0.0107(13) 0.0117(12)
C25A 0.052(2) 0.085(3) 0.201(5) 0.092(3) 0.068(3) 0.034(2)
C26A 0.0444(16) 0.0471(17) 0.0398(16) 0.0150(13) 0.0134(13) 0.0203(14)
C27A 0.0356(14) 0.0396(14) 0.0210(12) 0.0127(11) 0.0018(10) 0.0118(12)
C28A 0.0529(18) 0.0471(17) 0.0509(18) 0.0281(15) 0.0093(15) 0.0166(15)
C29A 0.0366(16) 0.066(2) 0.0329(15) 0.0180(14) 0.0030(12) 0.0122(14)
C30A 0.0240(12) 0.0254(12) 0.0219(12) 0.0096(10) 0.0054(9) 0.0070(10)
C31A 0.0305(13) 0.0307(13) 0.0268(13) 0.0155(10) 0.0101(10) 0.0124(11)
C32A 0.0324(13) 0.0321(13) 0.0339(14) 0.0169(11) 0.0163(11) 0.0089(11)
C33A 0.0265(13) 0.0340(13) 0.0282(13) 0.0115(11) 0.0073(10) 0.0090(11)
C34A 0.0273(13) 0.0364(14) 0.0344(14) 0.0200(12) 0.0029(11) 0.0105(11)
C35A 0.0287(13) 0.0316(13) 0.0308(13) 0.0187(11) 0.0075(10) 0.0069(11)
C36A 0.0295(14) 0.0546(18) 0.0465(17) 0.0251(14) 0.0124(12) 0.0158(13)
C37A 0.0247(12) 0.0237(12) 0.0243(12) 0.0138(10) 0.0012(9) 0.0073(10)
C38A 0.0331(13) 0.0329(13) 0.0255(13) 0.0140(11) 0.0067(10) 0.0100(11)
C39A 0.0429(15) 0.0274(13) 0.0300(14) 0.0069(11) 0.0003(12) 0.0093(12)
C40A 0.0362(15) 0.0249(13) 0.0483(17) 0.0147(12) -0.0044(13) 0.0047(11)
C41A 0.0257(13) 0.0337(14) 0.0562(18) 0.0248(13) 0.0091(12) 0.0085(11)
C42A 0.0290(13) 0.0274(13) 0.0400(15) 0.0185(11) 0.0098(11) 0.0111(11)
C43A 0.0523(19) 0.0365(17) 0.075(2) 0.0129(16) -0.0006(17) -0.0035(15)
V1B 0.01690(18) 0.01751(18) 0.0237(2) 0.01003(15) 0.00394(15) 0.00405(15)
P1B 0.0354(4) 0.0212(3) 0.0501(4) 0.0168(3) 0.0158(3) 0.0096(3)
P2B 0.0235(3) 0.0235(3) 0.0361(4) 0.0116(3) 0.0012(3) -0.0015(3)
P3B 0.0331(4) 0.0291(3) 0.0337(4) 0.0202(3) 0.0064(3) 0.0047(3)
N1B 0.0196(9) 0.0209(9) 0.0234(10) 0.0102(8) 0.0028(8) 0.0044(8)
N2B 0.0212(10) 0.0198(9) 0.0217(10) 0.0081(8) 0.0036(8) 0.0055(8)
N3B 0.0201(9) 0.0210(10) 0.0285(10) 0.0120(8) 0.0060(8) 0.0045(8)
C1B 0.0241(13) 0.0341(14) 0.0348(14) 0.0117(11) 0.0018(11) -0.0046(11)
C2B 0.0193(11) 0.0200(11) 0.0319(13) 0.0096(10) 0.0044(10) 0.0056(9)
C3B 0.0218(11) 0.0212(11) 0.0313(13) 0.0124(10) 0.0093(10) 0.0047(9)
C4B 0.0239(12) 0.0232(12) 0.0281(12) 0.0119(10) 0.0097(10) 0.0103(10)
C5B 0.0330(14) 0.0330(14) 0.0299(13) 0.0147(11) 0.0093(11) 0.0064(11)
C6B 0.0147(11) 0.0292(12) 0.0297(13) 0.0144(10) 0.0009(9) 0.0008(9)
C7B 0.0206(12) 0.0330(13) 0.0278(13) 0.0121(11) 0.0003(10) 0.0030(10)
C8B 0.0326(14) 0.0471(16) 0.0279(14) 0.0143(12) 0.0004(11) 0.0067(12)
C9B 0.0324(14) 0.0521(17) 0.0362(15) 0.0257(13) -0.0026(12) 0.0090(13)
C10B 0.0270(13) 0.0399(15) 0.0412(15) 0.0225(13) 0.0012(11) 0.0087(11)
C11B 0.0183(11) 0.0288(13) 0.0377(14) 0.0173(11) 0.0032(10) 0.0025(10)
C12B 0.0334(14) 0.0343(14) 0.0261(13) 0.0080(11) 0.0020(11) 0.0088(11)
C13B 0.0397(16) 0.0547(18) 0.0384(16) 0.0146(14) 0.0100(13) 0.0204(14)
C14B 0.0528(18) 0.0375(16) 0.0452(18) 0.0049(13) 0.0029(14) 0.0078(14)
C15B 0.0292(13) 0.0351(14) 0.0443(16) 0.0231(12) 0.0101(12) 0.0144(11)
C16B 0.0448(16) 0.0342(15) 0.0461(17) 0.0186(13) 0.0078(13) 0.0165(13)
C17B 0.0416(17) 0.0495(18) 0.080(2) 0.0251(17) 0.0299(17) 0.0187(15)
C18B 0.0270(12) 0.0215(11) 0.0211(11) 0.0091(9) 0.0055(9) 0.0052(10)
C19B 0.0322(13) 0.0278(13) 0.0281(13) 0.0075(10) 0.0046(11) 0.0095(11)
C20B 0.0385(15) 0.0275(13) 0.0301(14) 0.0073(11) 0.0101(11) 0.0103(11)
C21B 0.0364(14) 0.0315(14) 0.0231(13) 0.0040(11) 0.0037(11) 0.0022(11)
C22B 0.0279(13) 0.0351(14) 0.0248(13) 0.0131(11) 0.0021(10) 0.0052(11)
C23B 0.0284(12) 0.0259(12) 0.0222(12) 0.0135(10) 0.0074(10) 0.0068(10)
C24B 0.0413(16) 0.0330(15) 0.0438(16) -0.0031(12) -0.0040(13) 0.0197(13)
C25B 0.0349(16) 0.0391(17) 0.102(3) 0.0193(18) 0.0190(17) 0.0147(14)
C26B 0.076(2) 0.0506(18) 0.0431(17) 0.0138(14) 0.0135(16) 0.0425(18)
C27B 0.0293(13) 0.0279(12) 0.0253(12) 0.0127(10) 0.0014(10) 0.0092(10)
C28B 0.0337(14) 0.0445(16) 0.0350(15) 0.0125(12) 0.0051(12) 0.0169(12)
C29B 0.0505(17) 0.0404(16) 0.0530(18) 0.0297(14) 0.0127(14) 0.0174(14)
C30B 0.0225(11) 0.0218(11) 0.0247(12) 0.0057(9) 0.0063(9) 0.0052(9)
C31B 0.0249(12) 0.0277(13) 0.0354(14) 0.0146(11) 0.0084(10) 0.0082(10)
C32B 0.0244(13) 0.0373(14) 0.0379(15) 0.0134(12) 0.0040(11) 0.0114(11)
C33B 0.0217(12) 0.0374(15) 0.0401(15) 0.0094(12) 0.0089(11) 0.0036(11)
C34B 0.0321(14) 0.0308(13) 0.0376(15) 0.0130(11) 0.0171(12) 0.0048(11)
C35B 0.0297(13) 0.0284(13) 0.0294(13) 0.0132(11) 0.0109(10) 0.0074(10)
C36B 0.0273(15) 0.069(2) 0.066(2) 0.0238(18) 0.0163(15) 0.0103(15)
C37B 0.0194(11) 0.0214(11) 0.0304(13) 0.0120(10) 0.0020(9) 0.0071(9)
C38B 0.0294(13) 0.0270(13) 0.0350(14) 0.0096(11) 0.0056(11) 0.0094(11)
C39B 0.0354(15) 0.0247(13) 0.0462(16) 0.0035(12) 0.0006(12) 0.0095(11)
C40B 0.0230(13) 0.0226(13) 0.072(2) 0.0139(13) 0.0011(13) 0.0044(11)
C41B 0.0239(13) 0.0266(13) 0.070(2) 0.0227(13) 0.0163(13) 0.0092(11)
C42B 0.0262(12) 0.0221(12) 0.0425(15) 0.0135(11) 0.0101(11) 0.0098(10)
C43B 0.0372(17) 0.0262(15) 0.129(3) 0.0161(18) 0.0079(19) 0.0015(13)
Co1A 0.03465(19) 0.02441(17) 0.02579(17) 0.01148(14) 0.00784(14) 0.00853(14)
C44A 0.051(2) 0.028(4) 0.0234(17) -0.004(3) 0.0020(17) -0.011(2)
C45A 0.046(2) 0.028(3) 0.0243(13) 0.0051(15) -0.0040(15) 0.003(2)
C46A 0.0577(19) 0.031(4) 0.0260(15) 0.014(2) 0.0125(14) 0.011(2)
C47A 0.075(4) 0.034(3) 0.0300(18) 0.013(2) 0.022(3) 0.025(3)
C48A 0.084(4) 0.0196(16) 0.0227(17) 0.0057(13) 0.014(3) 0.008(2)
C49A 0.038(2) 0.090(5) 0.058(3) 0.022(4) -0.004(2) -0.016(3)
C50A 0.071(6) 0.055(4) 0.044(3) 0.015(2) -0.015(4) 0.024(4)
C51A 0.082(3) 0.057(4) 0.042(2) 0.024(4) 0.023(2) 0.002(4)
C52A 0.106(5) 0.077(4) 0.069(3) 0.025(3) 0.038(4) 0.064(4)
C53A 0.121(5) 0.026(2) 0.037(2) 0.0104(17) 0.006(3) -0.001(3)
C44D 0.051(2) 0.028(4) 0.0234(17) -0.004(3) 0.0020(17) -0.011(2)
C45D 0.046(2) 0.028(3) 0.0243(13) 0.0051(15) -0.0040(15) 0.003(2)
C46D 0.0577(19) 0.031(4) 0.0260(15) 0.014(2) 0.0125(14) 0.011(2)
C47D 0.075(4) 0.034(3) 0.0300(18) 0.013(2) 0.022(3) 0.025(3)
C48D 0.084(4) 0.0196(16) 0.0227(17) 0.0057(13) 0.014(3) 0.008(2)
C49D 0.038(2) 0.090(5) 0.058(3) 0.022(4) -0.004(2) -0.016(3)
C50D 0.071(6) 0.055(4) 0.044(3) 0.015(2) -0.015(4) 0.024(4)
C51D 0.082(3) 0.057(4) 0.042(2) 0.024(4) 0.023(2) 0.002(4)
C52D 0.106(5) 0.077(4) 0.069(3) 0.025(3) 0.038(4) 0.064(4)
C53D 0.121(5) 0.026(2) 0.037(2) 0.0104(17) 0.006(3) -0.001(3)
C54A 0.0374(14) 0.0262(12) 0.0230(12) 0.0106(10) 0.0042(10) 0.0077(11)
C55A 0.0425(15) 0.0239(12) 0.0236(12) 0.0091(10) 0.0053(11) 0.0090(11)
C56A 0.0423(15) 0.0302(14) 0.0281(14) 0.0118(11) 0.0005(12) -0.0051(12)
C57A 0.0291(14) 0.0581(19) 0.0428(17) 0.0251(15) 0.0015(12) -0.0001(13)
C58A 0.0357(14) 0.0448(16) 0.0331(14) 0.0187(12) 0.0046(12) 0.0133(12)
C59A 0.0484(16) 0.0333(14) 0.0357(15) 0.0194(12) 0.0107(13) 0.0079(13)
C60A 0.074(2) 0.0505(18) 0.0420(17) 0.0265(14) 0.0238(16) 0.0394(17)
C61A 0.087(2) 0.0333(16) 0.0414(18) 0.0172(14) 0.0055(17) -0.0124(16)
C62A 0.0306(18) 0.142(4) 0.099(3) 0.067(3) 0.0132(19) 0.005(2)
C63A 0.071(2) 0.084(3) 0.058(2) 0.0394(19) 0.0150(18) 0.051(2)
Co1B 0.02227(16) 0.02134(16) 0.02382(17) 0.00897(13) 0.00131(13) 0.00470(13)
C44B 0.0329(13) 0.0328(13) 0.0339(14) 0.0179(11) 0.0076(11) 0.0160(11)
C45B 0.0268(13) 0.0300(13) 0.0357(14) 0.0131(11) 0.0072(11) 0.0123(11)
C46B 0.0336(13) 0.0273(13) 0.0292(13) 0.0086(11) 0.0118(11) 0.0074(11)
C47B 0.0385(14) 0.0233(12) 0.0261(13) 0.0044(10) 0.0085(11) 0.0050(11)
C48B 0.0362(14) 0.0214(12) 0.0340(14) 0.0127(10) 0.0128(11) 0.0108(11)
C49B 0.0542(18) 0.0585(19) 0.0420(17) 0.0310(15) 0.0036(14) 0.0200(16)
C50B 0.0265(14) 0.0533(18) 0.0551(19) 0.0221(15) 0.0011(13) 0.0100(13)
C51B 0.0522(18) 0.0428(16) 0.0373(16) 0.0151(13) 0.0207(14) 0.0013(14)
C52B 0.061(2) 0.0385(16) 0.0310(15) 0.0018(13) 0.0035(14) -0.0066(14)
C53B 0.0487(17) 0.0275(14) 0.0488(17) 0.0166(13) 0.0198(14) 0.0049(12)
C54B 0.0330(14) 0.0257(12) 0.0324(14) 0.0059(11) 0.0097(11) 0.0108(11)
C55B 0.0316(13) 0.0207(12) 0.0372(14) 0.0088(11) 0.0031(11) 0.0084(10)
C56B 0.0409(15) 0.0291(14) 0.0473(17) 0.0119(12) -0.0126(13) 0.0136(12)
C57B 0.0251(14) 0.0279(14) 0.075(2) 0.0125(14) -0.0034(14) 0.0080(11)
C58B 0.0322(14) 0.0269(13) 0.0530(18) 0.0098(12) 0.0179(13) 0.0090(11)
C59B 0.0577(19) 0.0359(15) 0.0295(15) 0.0044(12) 0.0085(13) 0.0048(14)
C60B 0.0552(18) 0.0276(14) 0.0434(16) 0.0158(12) 0.0119(14) 0.0073(13)
C61B 0.100(3) 0.048(2) 0.054(2) 0.0219(17) -0.032(2) 0.014(2)
C62B 0.0305(17) 0.051(2) 0.128(4) 0.021(2) -0.0148(19) 0.0078(15)
C63B 0.063(2) 0.0449(18) 0.078(2) 0.0169(17) 0.0476(19) 0.0096(16)
C1S 0.153(8) 0.120(7) 0.065(4) 0.047(5) 0.043(6) 0.100(8)
C2S 0.060(5) 0.039(4) 0.038(2) 0.011(2) 0.013(3) 0.024(3)
C3S 0.045(3) 0.046(2) 0.061(5) 0.023(3) 0.017(3) 0.024(2)
C4S 0.061(4) 0.064(4) 0.059(5) 0.033(4) 0.029(4) 0.034(3)
C5S 0.097(6) 0.070(6) 0.034(4) 0.021(4) 0.017(4) 0.045(5)
C6S 0.073(5) 0.067(5) 0.050(4) 0.015(3) 0.006(3) 0.036(4)
C7S 0.050(2) 0.051(2) 0.049(5) 0.013(4) 0.019(3) 0.0231(19)
C1E 0.153(8) 0.120(7) 0.065(4) 0.047(5) 0.043(6) 0.100(8)
C2E 0.060(5) 0.039(4) 0.038(2) 0.011(2) 0.013(3) 0.024(3)
C3E 0.045(3) 0.046(2) 0.061(5) 0.023(3) 0.017(3) 0.024(2)
C4E 0.061(4) 0.064(4) 0.059(5) 0.033(4) 0.029(4) 0.034(3)
C5E 0.097(6) 0.070(6) 0.034(4) 0.021(4) 0.017(4) 0.045(5)
C6E 0.073(5) 0.067(5) 0.050(4) 0.015(3) 0.006(3) 0.036(4)
C7E 0.050(2) 0.051(2) 0.049(5) 0.013(4) 0.019(3) 0.0231(19)
C8S 0.098(5) 0.069(4) 0.111(5) 0.044(3) 0.034(4) 0.051(4)
C9S 0.091(5) 0.057(4) 0.098(4) 0.056(3) 0.047(4) 0.054(4)
C10S 0.069(4) 0.073(3) 0.114(5) 0.074(4) 0.058(4) 0.048(3)
C11S 0.102(6) 0.094(6) 0.128(7) 0.090(6) 0.076(5) 0.068(5)
C12S 0.083(6) 0.076(4) 0.127(5) 0.069(4) 0.056(5) 0.049(4)
C13S 0.081(3) 0.060(3) 0.125(4) 0.052(3) 0.066(3) 0.036(3)
C14S 0.085(5) 0.049(4) 0.118(5) 0.058(3) 0.071(4) 0.032(4)
C8E 0.098(5) 0.069(4) 0.111(5) 0.044(3) 0.034(4) 0.051(4)
C9E 0.091(5) 0.057(4) 0.098(4) 0.056(3) 0.047(4) 0.054(4)
C10E 0.069(4) 0.073(3) 0.114(5) 0.074(4) 0.058(4) 0.048(3)
C11E 0.083(6) 0.076(4) 0.127(5) 0.069(4) 0.056(5) 0.049(4)
C12E 0.081(3) 0.060(3) 0.125(4) 0.052(3) 0.066(3) 0.036(3)
C13E 0.085(5) 0.049(4) 0.118(5) 0.058(3) 0.071(4) 0.032(4)
C14E 0.095(9) 0.048(6) 0.075(8) 0.040(6) 0.057(7) 0.051(6)
C15S 0.154(4) 0.053(2) 0.054(2) 0.0134(19) 0.019(3) 0.004(3)
C16S 0.085(3) 0.053(2) 0.0294(16) 0.0144(14) 0.0138(16) 0.0195(19)
C17S 0.0579(19) 0.059(2) 0.0357(16) 0.0208(15) 0.0058(14) 0.0214(17)
C18S 0.063(2) 0.060(2) 0.0407(17) 0.0239(15) 0.0078(15) 0.0211(17)
C19S 0.070(2) 0.068(2) 0.0344(17) 0.0190(16) 0.0129(16) 0.0082(19)
C20S 0.053(2) 0.109(3) 0.046(2) 0.022(2) 0.0153(17) 0.033(2)
C21S 0.080(3) 0.078(3) 0.0397(18) 0.0252(18) 0.0187(18) 0.048(2)
C22S 0.121(4) 0.118(4) 0.082(3) 0.037(3) 0.020(3) 0.050(3)
C23S 0.085(3) 0.071(2) 0.055(2) 0.021(2) 0.015(2) 0.049(2)
C24S 0.055(2) 0.093(3) 0.080(3) 0.006(2) -0.002(2) 0.035(2)
C25S 0.043(2) 0.099(3) 0.096(3) 0.006(3) 0.006(2) 0.024(2)
C26S 0.062(2) 0.081(3) 0.077(3) 0.028(2) 0.029(2) 0.036(2)
C27S 0.073(2) 0.056(2) 0.062(2) 0.0085(18) 0.012(2) 0.033(2)
C28S 0.071(2) 0.0427(19) 0.095(3) 0.021(2) 0.014(2) 0.0217(18)
C29S 0.167(10) 0.062(4) 0.136(6) 0.034(5) 0.020(7) 0.017(7)
C30S 0.175(7) 0.044(4) 0.067(5) 0.017(4) 0.020(5) -0.028(5)
O1S 0.153(6) 0.065(4) 0.097(4) 0.034(4) 0.002(4) -0.004(4)
C31S 0.161(8) 0.069(5) 0.139(7) 0.031(6) 0.002(6) 0.013(6)
C32S 0.167(10) 0.062(4) 0.136(6) 0.034(5) 0.020(7) 0.017(7)

loop_
_atom_type_symbol
_atom_type_description
_atom_type_scat_dispersion_real
_atom_type_scat_dispersion_imag
_atom_type_scat_source
C C 0.0033 0.0016 'International Tables Vol C Tables 4.2.6.8 and 6.1.1.4'
H H 0.0000 0.0000 'International Tables Vol C Tables 4.2.6.8 and 6.1.1.4'
N N 0.0061 0.0033 'International Tables Vol C Tables 4.2.6.8 and 6.1.1.4'
O O 0.0106 0.0060 'International Tables Vol C Tables 4.2.6.8 and 6.1.1.4'
P P 0.1023 0.0942 'International Tables Vol C Tables 4.2.6.8 and 6.1.1.4'
V V 0.3005 0.5294 'International Tables Vol C Tables 4.2.6.8 and 6.1.1.4'
Co Co 0.3494 0.9721 'International Tables Vol C Tables 4.2.6.8 and 6.1.1.4'

loop_
_geom_angle_atom_site_label_1
_geom_angle_atom_site_label_2
_geom_angle_atom_site_label_3
_geom_angle
N3A V1A N1A 114.95(7)
N3A V1A N2A 112.96(7)
N1A V1A N2A 86.86(7)
N3A V1A P3A 102.45(6)
N1A V1A P3A 93.76(5)
N2A V1A P3A 140.56(5)
N3A V1A P2A 140.44(6)
N1A V1A P2A 98.34(5)
N2A V1A P2A 88.49(5)
P3A V1A P2A 52.35(2)
N3A V1A P1A 88.94(6)
N1A V1A P1A 143.63(5)
N2A V1A P1A 109.56(5)
P3A V1A P1A 52.77(2)
P2A V1A P1A 51.85(2)
P2A P1A P3A 59.90(3)
P2A P1A V1A 64.01(2)
P3A P1A V1A 63.18(2)
P1A P2A P3A 60.71(3)
P1A P2A V1A 64.14(2)
P3A P2A V1A 63.45(2)
P2A P3A P1A 59.40(3)
P2A P3A V1A 64.20(2)
P1A P3A V1A 64.05(2)
C2A N1A C6A 117.08(18)
C2A N1A V1A 122.60(15)
C6A N1A V1A 120.23(14)
C4A N2A C18A 116.46(18)
C4A N2A V1A 122.96(15)
C18A N2A V1A 120.58(14)
C37A N3A C30A 111.60(18)
C37A N3A V1A 115.14(14)
C30A N3A V1A 133.20(15)
C2A C1A H1A 109.5
C2A C1A H1B 109.5
H1A C1A H1B 109.5
C2A C1A H1C 109.5
H1A C1A H1C 109.5
H1B C1A H1C 109.5
N1A C2A C3A 124.0(2)
N1A C2A C1A 121.1(2)
C3A C2A C1A 114.9(2)
C4A C3A C2A 128.7(2)
C4A C3A H3A 115.7
C2A C3A H3A 115.7
N2A C4A C3A 123.5(2)
N2A C4A C5A 121.1(2)
C3A C4A C5A 115.3(2)
C4A C5A H5A 109.5
C4A C5A H5B 109.5
H5A C5A H5B 109.5
C4A C5A H5C 109.5
H5A C5A H5C 109.5
H5B C5A H5C 109.5
C7A C6A C11A 120.3(2)
C7A C6A N1A 121.08(19)
C11A C6A N1A 118.6(2)
C8A C7A C6A 118.9(2)
C8A C7A C12A 118.5(2)
C6A C7A C12A 122.6(2)
C9A C8A C7A 121.2(2)
C9A C8A H8A 119.4
C7A C8A H8A 119.4
C8A C9A C10A 119.6(2)
C8A C9A H9A 120.2
C10A C9A H9A 120.2
C9A C10A C11A 121.6(2)
C9A C10A H10A 119.2
C11A C10A H10A 119.2
C10A C11A C6A 118.4(2)
C10A C11A C15A 119.4(2)
C6A C11A C15A 122.2(2)
C7A C12A C13A 111.4(2)
C7A C12A C14A 111.2(2)
C13A C12A C14A 110.2(2)
C7A C12A H12A 108.0
C13A C12A H12A 108.0
C14A C12A H12A 108.0
C12A C13A H13A 109.5
C12A C13A H13B 109.5
H13A C13A H13B 109.5
C12A C13A H13C 109.5
H13A C13A H13C 109.5
H13B C13A H13C 109.5
C12A C14A H14A 109.5
C12A C14A H14B 109.5
H14A C14A H14B 109.5
C12A C14A H14C 109.5
H14A C14A H14C 109.5
H14B C14A H14C 109.5
C11A C15A C16A 112.6(2)
C11A C15A C17A 112.3(2)
C16A C15A C17A 109.7(2)
C11A C15A H15A 107.3
C16A C15A H15A 107.3
C17A C15A H15A 107.3
C15A C16A H16A 109.5
C15A C16A H16B 109.5
H16A C16A H16B 109.5
C15A C16A H16C 109.5
H16A C16A H16C 109.5
H16B C16A H16C 109.5
C15A C17A H17A 109.5
C15A C17A H17B 109.5
H17A C17A H17B 109.5
C15A C17A H17C 109.5
H17A C17A H17C 109.5
H17B C17A H17C 109.5
C23A C18A C19A 120.4(2)
C23A C18A N2A 120.5(2)
C19A C18A N2A 119.1(2)
C20A C19A C18A 118.4(2)
C20A C19A C24A 117.7(2)
C18A C19A C24A 123.8(2)
C21A C20A C19A 121.6(3)
C21A C20A H20A 119.2
C19A C20A H20A 119.2
C22A C21A C20A 119.4(3)
C22A C21A H21A 120.3
C20A C21A H21A 120.3
C21A C22A C23A 122.3(3)
C21A C22A H22A 118.9
C23A C22A H22A 118.9
C22A C23A C18A 117.9(2)
C22A C23A C27A 119.3(2)
C18A C23A C27A 122.8(2)
C19A C24A C26A 112.8(2)
C19A C24A C25A 111.0(3)
C26A C24A C25A 107.5(2)
C19A C24A H4A 109.7
C26A C24A H4A 109.8
C25A C24A H4A 105.8
C24A C25A H25A 109.5
C24A C25A H25B 109.5
H25A C25A H25B 109.5
C24A C25A H25C 109.5
H25A C25A H25C 109.5
H25B C25A H25C 109.5
C24A C26A H26A 109.5
C24A C26A H26B 109.5
H26A C26A H26B 109.5
C24A C26A H26C 109.5
H26A C26A H26C 109.5
H26B C26A H26C 109.5
C23A C27A C28A 111.2(2)
C23A C27A C29A 112.1(2)
C28A C27A C29A 109.9(2)
C23A C27A H27A 107.8
C28A C27A H27A 107.8
C29A C27A H27A 107.8
C27A C28A H28A 109.5
C27A C28A H28B 109.5
H28A C28A H28B 109.5
C27A C28A H28C 109.5
H28A C28A H28C 109.5
H28B C28A H28C 109.5
C27A C29A H29A 109.5
C27A C29A H29B 109.5
H29A C29A H29B 109.5
C27A C29A H29C 109.5
H29A C29A H29C 109.5
H29B C29A H29C 109.5
C31A C30A C35A 117.1(2)
C31A C30A N3A 122.9(2)
C35A C30A N3A 120.0(2)
C30A C31A C32A 120.9(2)
C30A C31A H31A 119.5
C32A C31A H31A 119.5
C33A C32A C31A 121.6(2)
C33A C32A H32A 119.2
C31A C32A H32A 119.2
C34A C33A C32A 117.5(2)
C34A C33A C36A 121.0(2)
C32A C33A C36A 121.5(2)
C35A C34A C33A 121.3(2)
C35A C34A H34A 119.4
C33A C34A H34A 119.4
C34A C35A C30A 121.6(2)
C34A C35A H35A 119.2
C30A C35A H35A 119.2
C33A C36A H36A 109.5
C33A C36A H36B 109.5
H36A C36A H36B 109.5
C33A C36A H36C 109.5
H36A C36A H36C 109.5
H36B C36A H36C 109.5
C42A C37A C38A 116.6(2)
C42A C37A N3A 120.7(2)
C38A C37A N3A 122.6(2)
C39A C38A C37A 121.3(2)
C39A C38A H38A 119.4
C37A C38A H38A 119.4
C38A C39A C40A 121.6(2)
C38A C39A H39A 119.2
C40A C39A H39A 119.2
C41A C40A C39A 117.4(2)
C41A C40A C43A 121.6(3)
C39A C40A C43A 121.0(3)
C40A C41A C42A 121.7(2)
C40A C41A H41A 119.2
C42A C41A H41A 119.2
C41A C42A C37A 121.2(2)
C41A C42A H42A 119.4
C37A C42A H42A 119.4
C40A C43A H43A 109.5
C40A C43A H43B 109.5
H43A C43A H43B 109.5
C40A C43A H43C 109.5
H43A C43A H43C 109.5
H43B C43A H43C 109.5
N3B V1B N1B 113.64(7)
N3B V1B N2B 113.93(7)
N1B V1B N2B 86.89(7)
N3B V1B P3B 100.77(6)
N1B V1B P3B 97.30(5)
N2B V1B P3B 139.98(5)
N3B V1B P2B 89.64(5)
N1B V1B P2B 146.36(5)
N2B V1B P2B 106.19(5)
P3B V1B P2B 52.87(2)
N3B V1B P1B 140.60(6)
N1B V1B P1B 99.22(5)
N2B V1B P1B 87.96(5)
P3B V1B P1B 52.05(2)
P2B V1B P1B 51.81(2)
P2B P1B P3B 60.93(3)
P2B P1B V1B 63.82(2)
P3B P1B V1B 63.62(3)
P1B P2B P3B 59.70(3)
P1B P2B V1B 64.37(3)
P3B P2B V1B 63.48(2)
P1B P3B P2B 59.37(3)
P1B P3B V1B 64.34(3)
P2B P3B V1B 63.65(2)
C2B N1B C6B 116.44(18)
C2B N1B V1B 122.97(15)
C6B N1B V1B 120.49(14)
C4B N2B C18B 117.32(19)
C4B N2B V1B 123.21(15)
C18B N2B V1B 119.47(14)
C37B N3B C30B 112.61(18)
C37B N3B V1B 114.05(14)
C30B N3B V1B 133.35(15)
C2B C1B H1D 109.5
C2B C1B H1E 109.5
H1D C1B H1E 109.5
C2B C1B H1F 109.5
H1D C1B H1F 109.5
H1E C1B H1F 109.5
N1B C2B C3B 123.8(2)
N1B C2B C1B 120.7(2)
C3B C2B C1B 115.4(2)
C2B C3B C4B 128.5(2)
C2B C3B H3B 115.8
C4B C3B H3B 115.8
N2B C4B C3B 123.7(2)
N2B C4B C5B 121.0(2)
C3B C4B C5B 115.1(2)
C4B C5B H5D 109.5
C4B C5B H5E 109.5
H5D C5B H5E 109.5
C4B C5B H5F 109.5
H5D C5B H5F 109.5
H5E C5B H5F 109.5
C7B C6B C11B 120.2(2)
C7B C6B N1B 121.4(2)
C11B C6B N1B 118.4(2)
C8B C7B C6B 118.6(2)
C8B C7B C12B 118.6(2)
C6B C7B C12B 122.8(2)
C9B C8B C7B 121.8(3)
C9B C8B H8B 119.1
C7B C8B H8B 119.1
C8B C9B C10B 119.4(2)
C8B C9B H9B 120.3
C10B C9B H9B 120.3
C9B C10B C11B 121.7(2)
C9B C10B H10B 119.1
C11B C10B H10B 119.1
C10B C11B C6B 118.2(2)
C10B C11B C15B 119.9(2)
C6B C11B C15B 121.8(2)
C7B C12B C14B 112.2(2)
C7B C12B C13B 110.5(2)
C14B C12B C13B 110.2(2)
C7B C12B H12B 107.9
C14B C12B H12B 107.9
C13B C12B H12B 107.9
C12B C13B H13D 109.5
C12B C13B H13E 109.5
H13D C13B H13E 109.5
C12B C13B H13F 109.5
H13D C13B H13F 109.5
H13E C13B H13F 109.5
C12B C14B H14D 109.5
C12B C14B H14E 109.5
H14D C14B H14E 109.5
C12B C14B H14F 109.5
H14D C14B H14F 109.5
H14E C14B H14F 109.5
C11B C15B C16B 113.1(2)
C11B C15B C17B 111.3(2)
C16B C15B C17B 109.6(2)
C11B C15B H15B 107.5
C16B C15B H15B 107.5
C17B C15B H15B 107.5
C15B C16B H16D 109.5
C15B C16B H16E 109.5
H16D C16B H16E 109.5
C15B C16B H16F 109.5
H16D C16B H16F 109.5
H16E C16B H16F 109.5
C15B C17B H17D 109.5
C15B C17B H17E 109.5
H17D C17B H17E 109.5
C15B C17B H17F 109.5
H17D C17B H17F 109.5
H17E C17B H17F 109.5
C19B C18B C23B 120.0(2)
C19B C18B N2B 119.6(2)
C23B C18B N2B 120.39(19)
C20B C19B C18B 118.8(2)
C20B C19B C24B 117.4(2)
C18B C19B C24B 123.7(2)
C21B C20B C19B 121.6(2)
C21B C20B H20B 119.2
C19B C20B H20B 119.2
C20B C21B C22B 119.3(2)
C20B C21B H21B 120.4
C22B C21B H21B 120.4
C21B C22B C23B 121.8(2)
C21B C22B H22B 119.1
C23B C22B H22B 119.1
C22B C23B C18B 118.5(2)
C22B C23B C27B 119.3(2)
C18B C23B C27B 122.1(2)
C19B C24B C26B 112.4(2)
C19B C24B C25B 111.2(2)
C26B C24B C25B 108.6(2)
C19B C24B H24B 108.1
C26B C24B H24B 108.1
C25B C24B H24B 108.1
C24B C25B H25D 109.5
C24B C25B H25E 109.5
H25D C25B H25E 109.5
C24B C25B H25F 109.5
H25D C25B H25F 109.5
H25E C25B H25F 109.5
C24B C26B H26D 109.5
C24B C26B H26E 109.5
H26D C26B H26E 109.5
C24B C26B H26F 109.5
H26D C26B H26F 109.5
H26E C26B H26F 109.5
C23B C27B C28B 112.8(2)
C23B C27B C29B 110.8(2)
C28B C27B C29B 109.8(2)
C23B C27B H27B 107.8
C28B C27B H27B 107.8
C29B C27B H27B 107.8
C27B C28B H28D 109.5
C27B C28B H28E 109.5
H28D C28B H28E 109.5
C27B C28B H28F 109.5
H28D C28B H28F 109.5
H28E C28B H28F 109.5
C27B C29B H29D 109.5
C27B C29B H29E 109.5
H29D C29B H29E 109.5
C27B C29B H29F 109.5
H29D C29B H29F 109.5
H29E C29B H29F 109.5
C35B C30B C31B 117.3(2)
C35B C30B N3B 122.3(2)
C31B C30B N3B 120.3(2)
C32B C31B C30B 121.4(2)
C32B C31B H31B 119.3
C30B C31B H31B 119.3
C31B C32B C33B 121.2(2)
C31B C32B H32B 119.4
C33B C32B H32B 119.4
C32B C33B C34B 117.5(2)
C32B C33B C36B 121.7(3)
C34B C33B C36B 120.8(2)
C33B C34B C35B 121.9(2)
C33B C34B H34B 119.0
C35B C34B H34B 119.0
C34B C35B C30B 120.7(2)
C34B C35B H35B 119.7
C30B C35B H35B 119.7
C33B C36B H36D 109.5
C33B C36B H36E 109.5
H36D C36B H36E 109.5
C33B C36B H36F 109.5
H36D C36B H36F 109.5
H36E C36B H36F 109.5
C42B C37B C38B 116.5(2)
C42B C37B N3B 120.4(2)
C38B C37B N3B 123.0(2)
C39B C38B C37B 121.2(2)
C39B C38B H38B 119.4
C37B C38B H38B 119.4
C38B C39B C40B 122.0(2)
C38B C39B H39B 119.0
C40B C39B H39B 119.0
C41B C40B C39B 116.7(2)
C41B C40B C43B 121.4(3)
C39B C40B C43B 121.9(3)
C40B C41B C42B 121.8(2)
C40B C41B H41B 119.1
C42B C41B H41B 119.1
C37B C42B C41B 121.6(2)
C37B C42B H42B 119.2
C41B C42B H42B 119.2
C40B C43B H43D 109.5
C40B C43B H43E 109.5
H43D C43B H43E 109.5
C40B C43B H43F 109.5
H43D C43B H43F 109.5
H43E C43B H43F 109.5
C48D Co1A C44D 42.1(2)
C48D Co1A C57A 134.3(2)
C44D Co1A C57A 176.32(18)
C48D Co1A C55A 142.79(19)
C44D Co1A C55A 113.71(18)
C57A Co1A C55A 68.72(11)
C48D Co1A C46A 60.1(4)
C44D Co1A C46A 64.7(5)
C57A Co1A C46A 115.0(5)
C55A Co1A C46A 146.6(3)
C48D Co1A C56A 174.8(2)
C44D Co1A C56A 142.91(17)
C57A Co1A C56A 40.70(11)
C55A Co1A C56A 40.95(10)
C46A Co1A C56A 118.8(4)
C48D Co1A C54A 111.86(17)
C44D Co1A C54A 111.0(2)
C57A Co1A C54A 68.76(10)
C55A Co1A C54A 41.06(9)
C46A Co1A C54A 171.8(4)
C56A Co1A C54A 68.96(10)
C48D Co1A C47D 40.92(19)
C44D Co1A C47D 69.0(2)
C57A Co1A C47D 108.7(2)
C55A Co1A C47D 176.28(17)
C46A Co1A C47D 31.5(4)
C56A Co1A C47D 135.38(18)
C54A Co1A C47D 141.19(16)
C48D Co1A C58A 108.33(18)
C44D Co1A C58A 136.76(19)
C57A Co1A C58A 40.79(11)
C55A Co1A C58A 68.81(10)
C46A Co1A C58A 137.2(4)
C56A Co1A C58A 68.69(11)
C54A Co1A C58A 40.83(10)
C47D Co1A C58A 111.23(18)
C48D Co1A C45D 69.8(3)
C44D Co1A C45D 41.3(2)
C57A Co1A C45D 141.1(2)
C55A Co1A C45D 112.1(3)
C46A Co1A C45D 42.7(6)
C56A Co1A C45D 113.2(3)
C54A Co1A C45D 138.8(2)
C47D Co1A C45D 68.0(3)
C58A Co1A C45D 178.0(2)
C48D Co1A C46D 69.5(2)
C44D Co1A C46D 69.1(3)
C57A Co1A C46D 111.2(2)
C55A Co1A C46D 137.25(17)
C46A Co1A C46D 9.8(5)
C56A Co1A C46D 109.8(2)
C54A Co1A C46D 178.30(17)
C47D Co1A C46D 40.51(19)
C58A Co1A C46D 140.2(2)
C45D Co1A C46D 40.3(2)
C48D Co1A C45A 74.4(5)
C44D Co1A C45A 47.6(5)
C57A Co1A C45A 134.8(4)
C55A Co1A C45A 111.4(5)
C46A Co1A C45A 40.7(4)
C56A Co1A C45A 108.3(5)
C54A Co1A C45A 142.0(4)
C47D Co1A C45A 68.3(5)
C58A Co1A C45A 175.5(4)
C45D Co1A C45A 6.3(6)
C46D Co1A C45A 36.9(5)
C45A C44A C48A 107.3(9)
C45A C44A C49A 126.4(9)
C48A C44A C49A 125.8(10)
C45A C44A Co1A 68.8(7)
C48A C44A Co1A 70.4(6)
C49A C44A Co1A 132.6(9)
C46A C45A C44A 107.8(9)
C46A C45A C50A 125.8(10)
C44A C45A C50A 126.1(10)
C46A C45A Co1A 69.3(7)
C44A C45A Co1A 70.7(6)
C50A C45A Co1A 129.8(14)
C47A C46A C45A 108.0(9)
C47A C46A C51A 127.8(10)
C45A C46A C51A 124.2(10)
C47A C46A Co1A 70.6(6)
C45A C46A Co1A 69.9(7)
C51A C46A Co1A 126.3(11)
C48A C47A C46A 108.1(8)
C48A C47A C52A 126.5(9)
C46A C47A C52A 125.3(10)
C48A C47A Co1A 71.2(6)
C46A C47A Co1A 68.9(6)
C52A C47A Co1A 129.0(9)
C47A C48A C44A 108.9(8)
C47A C48A C53A 126.1(10)
C44A C48A C53A 125.0(10)
C47A C48A Co1A 69.4(6)
C44A C48A Co1A 69.5(6)
C53A C48A Co1A 128.8(8)
C45D C44D C48D 107.1(5)
C45D C44D C49D 126.4(5)
C48D C44D C49D 126.4(5)
C45D C44D Co1A 70.1(4)
C48D C44D Co1A 68.4(3)
C49D C44D Co1A 127.0(5)
C46D C45D C44D 108.6(5)
C46D C45D C50D 123.6(5)
C44D C45D C50D 127.7(6)
C46D C45D Co1A 69.9(4)
C44D C45D Co1A 68.6(4)
C50D C45D Co1A 126.6(7)
C45D C46D C47D 107.9(5)
C45D C46D C51D 127.3(5)
C47D C46D C51D 124.6(6)
C45D C46D Co1A 69.8(4)
C47D C46D Co1A 69.6(3)
C51D C46D Co1A 129.4(6)
C46D C47D C48D 109.3(5)
C46D C47D C52D 127.0(5)
C48D C47D C52D 123.7(5)
C46D C47D Co1A 69.8(3)
C48D C47D Co1A 68.3(3)
C52D C47D Co1A 128.9(5)
C47D C48D C44D 106.9(4)
C47D C48D C53D 128.2(5)
C44D C48D C53D 124.8(5)
C47D C48D Co1A 70.8(3)
C44D C48D Co1A 69.5(3)
C53D C48D Co1A 126.2(4)
C44D C49D H49G 109.5
C44D C49D H49H 109.5
H49G C49D H49H 109.5
C44D C49D H49I 109.5
H49G C49D H49I 109.5
H49H C49D H49I 109.5
C45D C50D H50G 109.5
C45D C50D H50H 109.5
H50G C50D H50H 109.5
C45D C50D H50I 109.5
H50G C50D H50I 109.5
H50H C50D H50I 109.5
C46D C51D H51G 109.5
C46D C51D H51H 109.5
H51G C51D H51H 109.5
C46D C51D H51I 109.5
H51G C51D H51I 109.5
H51H C51D H51I 109.5
C47D C52D H52G 109.5
C47D C52D H52H 109.5
H52G C52D H52H 109.5
C47D C52D H52I 109.5
H52G C52D H52I 109.5
H52H C52D H52I 109.5
C48D C53D H53G 109.5
C48D C53D H53H 109.5
H53G C53D H53H 109.5
C48D C53D H53I 109.5
H53G C53D H53I 109.5
H53H C53D H53I 109.5
C58A C54A C55A 107.6(2)
C58A C54A C59A 126.1(2)
C55A C54A C59A 126.3(2)
C58A C54A Co1A 69.62(14)
C55A C54A Co1A 69.16(13)
C59A C54A Co1A 127.98(18)
C56A C55A C54A 108.1(2)
C56A C55A C60A 125.8(2)
C54A C55A C60A 126.0(2)
C56A C55A Co1A 69.81(14)
C54A C55A Co1A 69.78(13)
C60A C55A Co1A 127.15(19)
C57A C56A C55A 107.7(2)
C57A C56A C61A 126.3(3)
C55A C56A C61A 126.0(3)
C57A C56A Co1A 69.32(16)
C55A C56A Co1A 69.24(14)
C61A C56A Co1A 127.56(19)
C56A C57A C58A 108.6(2)
C56A C57A C62A 126.1(3)
C58A C57A C62A 125.2(3)
C56A C57A Co1A 69.98(15)
C58A C57A Co1A 69.99(15)
C62A C57A Co1A 128.3(3)
C57A C58A C54A 107.9(2)
C57A C58A C63A 126.6(3)
C54A C58A C63A 125.4(3)
C57A C58A Co1A 69.21(15)
C54A C58A Co1A 69.55(14)
C63A C58A Co1A 128.5(2)
C54A C59A H59A 109.5
C54A C59A H59B 109.5
H59A C59A H59B 109.5
C54A C59A H59C 109.5
H59A C59A H59C 109.5
H59B C59A H59C 109.5
C55A C60A H60A 109.5
C55A C60A H60B 109.5
H60A C60A H60B 109.5
C55A C60A H60C 109.5
H60A C60A H60C 109.5
H60B C60A H60C 109.5
C56A C61A H61A 109.5
C56A C61A H61B 109.5
H61A C61A H61B 109.5
C56A C61A H61C 109.5
H61A C61A H61C 109.5
H61B C61A H61C 109.5
C57A C62A H62A 109.5
C57A C62A H62B 109.5
H62A C62A H62B 109.5
C57A C62A H62C 109.5
H62A C62A H62C 109.5
H62B C62A H62C 109.5
C58A C63A H63A 109.5
C58A C63A H63B 109.5
H63A C63A H63B 109.5
C58A C63A H63C 109.5
H63A C63A H63C 109.5
H63B C63A H63C 109.5
C44B Co1B C58B 110.76(11)
C44B Co1B C54B 111.17(10)
C58B Co1B C54B 40.83(10)
C44B Co1B C57B 138.54(11)
C58B Co1B C57B 40.83(12)
C54B Co1B C57B 68.72(11)
C44B Co1B C48B 40.85(10)
C58B Co1B C48B 111.43(10)
C54B Co1B C48B 139.50(10)
C57B Co1B C48B 111.17(10)
C44B Co1B C56B 179.56(12)
C58B Co1B C56B 68.89(12)
C54B Co1B C56B 68.76(11)
C57B Co1B C56B 41.02(12)
C48B Co1B C56B 138.94(11)
C44B Co1B C47B 68.77(10)
C58B Co1B C47B 139.88(10)
C54B Co1B C47B 179.29(10)
C57B Co1B C47B 111.83(11)
C48B Co1B C47B 40.88(10)
C56B Co1B C47B 111.30(11)
C44B Co1B C46B 68.63(10)
C58B Co1B C46B 179.06(11)
C54B Co1B C46B 138.55(10)
C57B Co1B C46B 140.09(12)
C48B Co1B C46B 68.62(10)
C56B Co1B C46B 111.73(11)
C47B Co1B C46B 40.74(10)
C44B Co1B C55B 139.34(10)
C58B Co1B C55B 68.80(10)
C54B Co1B C55B 40.82(10)
C57B Co1B C55B 68.84(10)
C48B Co1B C55B 179.68(10)
C56B Co1B C55B 40.87(10)
C47B Co1B C55B 138.80(10)
C46B Co1B C55B 111.15(10)
C44B Co1B C45B 41.07(10)
C58B Co1B C45B 138.41(11)
C54B Co1B C45B 110.70(10)
C57B Co1B C45B 179.24(12)
C48B Co1B C45B 68.92(10)
C56B Co1B C45B 139.37(11)
C47B Co1B C45B 68.76(10)
C46B Co1B C45B 40.67(10)
C55B Co1B C45B 111.07(10)
C48B C44B C45B 108.2(2)
C48B C44B C49B 126.2(2)
C45B C44B C49B 125.5(2)
C48B C44B Co1B 69.81(13)
C45B C44B Co1B 69.82(13)
C49B C44B Co1B 127.47(19)
C46B C45B C44B 107.5(2)
C46B C45B C50B 126.0(2)
C44B C45B C50B 126.4(2)
C46B C45B Co1B 69.61(14)
C44B C45B Co1B 69.11(13)
C50B C45B Co1B 129.20(18)
C45B C46B C47B 108.6(2)
C45B C46B C51B 125.9(2)
C47B C46B C51B 125.4(2)
C45B C46B Co1B 69.72(13)
C47B C46B Co1B 69.61(13)
C51B C46B Co1B 128.78(19)
C46B C47B C48B 107.9(2)
C46B C47B C52B 125.6(2)
C48B C47B C52B 126.5(2)
C46B C47B Co1B 69.65(13)
C48B C47B Co1B 69.51(13)
C52B C47B Co1B 127.7(2)
C44B C48B C47B 107.9(2)
C44B C48B C53B 125.9(2)
C47B C48B C53B 126.2(2)
C44B C48B Co1B 69.34(13)
C47B C48B Co1B 69.61(13)
C53B C48B Co1B 127.84(17)
C44B C49B H49D 109.5
C44B C49B H49E 109.5
H49D C49B H49E 109.5
C44B C49B H49F 109.5
H49D C49B H49F 109.5
H49E C49B H49F 109.5
C45B C50B H50D 109.5
C45B C50B H50E 109.5
H50D C50B H50E 109.5
C45B C50B H50F 109.5
H50D C50B H50F 109.5
H50E C50B H50F 109.5
C46B C51B H51D 109.5
C46B C51B H51E 109.5
H51D C51B H51E 109.5
C46B C51B H51F 109.5
H51D C51B H51F 109.5
H51E C51B H51F 109.5
C47B C52B H52D 109.5
C47B C52B H52E 109.5
H52D C52B H52E 109.5
C47B C52B H52F 109.5
H52D C52B H52F 109.5
H52E C52B H52F 109.5
C48B C53B H53D 109.5
C48B C53B H53E 109.5
H53D C53B H53E 109.5
C48B C53B H53F 109.5
H53D C53B H53F 109.5
H53E C53B H53F 109.5
C58B C54B C55B 108.2(2)
C58B C54B C59B 126.9(2)
C55B C54B C59B 124.8(2)
C58B C54B Co1B 69.57(14)
C55B C54B Co1B 69.72(13)
C59B C54B Co1B 128.41(18)
C54B C55B C56B 107.9(2)
C54B C55B C60B 126.0(2)
C56B C55B C60B 126.0(2)
C54B C55B Co1B 69.46(13)
C56B C55B Co1B 69.51(14)
C60B C55B Co1B 126.94(18)
C55B C56B C57B 107.8(2)
C55B C56B C61B 125.2(3)
C57B C56B C61B 126.9(3)
C55B C56B Co1B 69.61(14)
C57B C56B Co1B 69.40(15)
C61B C56B Co1B 129.5(2)
C58B C57B C56B 108.0(2)
C58B C57B C62B 125.1(3)
C56B C57B C62B 126.9(3)
C58B C57B Co1B 69.58(14)
C56B C57B Co1B 69.58(15)
C62B C57B Co1B 127.6(2)
C57B C58B C54B 108.0(2)
C57B C58B C63B 125.5(3)
C54B C58B C63B 126.5(3)
C57B C58B Co1B 69.59(15)
C54B C58B Co1B 69.59(14)
C63B C58B Co1B 128.7(2)
C54B C59B H59D 109.5
C54B C59B H59E 109.5
H59D C59B H59E 109.5
C54B C59B H59F 109.5
H59D C59B H59F 109.5
H59E C59B H59F 109.5
C55B C60B H60D 109.5
C55B C60B H60E 109.5
H60D C60B H60E 109.5
C55B C60B H60F 109.5
H60D C60B H60F 109.5
H60E C60B H60F 109.5
C56B C61B H61D 109.5
C56B C61B H61E 109.5
H61D C61B H61E 109.5
C56B C61B H61F 109.5
H61D C61B H61F 109.5
H61E C61B H61F 109.5
C57B C62B H62D 109.5
C57B C62B H62E 109.5
H62D C62B H62E 109.5
C57B C62B H62F 109.5
H62D C62B H62F 109.5
H62E C62B H62F 109.5
C58B C63B H63D 109.5
C58B C63B H63E 109.5
H63D C63B H63E 109.5
C58B C63B H63F 109.5
H63D C63B H63F 109.5
H63E C63B H63F 109.5
C3S C2S C7S 120.0
C3S C2S C1S 117.9(6)
C7S C2S C1S 122.0(6)
C2S C3S C4S 120.0
C2S C3S H3S 120.0
C4S C3S H3S 120.0
C5S C4S C3S 120.0
C5S C4S H4S 120.0
C3S C4S H4S 120.0
C6S C5S C4S 120.0
C6S C5S H5S 120.0
C4S C5S H5S 120.0
C7S C6S C5S 120.0
C7S C6S H6S 120.0
C5S C6S H6S 120.0
C6S C7S C2S 120.0
C6S C7S H7S 120.0
C2S C7S H7S 120.0
C2E C1E H1E1 109.5
C2E C1E H1E2 109.5
H1E1 C1E H1E2 109.5
C2E C1E H1E3 109.5
H1E1 C1E H1E3 109.5
H1E2 C1E H1E3 109.5
C3E C2E C7E 120.0
C3E C2E C1E 120.9(5)
C7E C2E C1E 118.9(6)
C4E C3E C2E 120.0
C4E C3E H3E 120.0
C2E C3E H3E 120.0
C5E C4E C3E 120.0
C5E C4E H4E 120.0
C3E C4E H4E 120.0
C4E C5E C6E 120.0
C4E C5E H5G 120.0
C6E C5E H5G 120.0
C5E C6E C7E 120.0
C5E C6E H6E 120.0
C7E C6E H6E 120.0
C6E C7E C2E 120.0
C6E C7E H7E 120.0
C2E C7E H7E 120.0
C10S C9S C14S 120.0
C10S C9S C8S 121.0(4)
C14S C9S C8S 118.9(4)
C11S C10S C9S 120.0
C11S C10S H10S 120.0
C9S C10S H10S 120.0
C12S C11S C10S 120.0
C12S C11S H11S 120.0
C10S C11S H11S 120.0
C11S C12S C13S 120.0
C11S C12S H12S 120.0
C13S C12S H12S 120.0
C14S C13S C12S 120.0
C14S C13S H13S 120.0
C12S C13S H13S 120.0
C13S C14S C9S 120.0
C13S C14S H14S 120.0
C9S C14S H14S 120.0
C9E C8E H8E1 109.5
C9E C8E H8E2 109.5
H8E1 C8E H8E2 109.5
C9E C8E H8E3 109.5
H8E1 C8E H8E3 109.5
H8E2 C8E H8E3 109.5
C10E C9E C14E 120.0
C10E C9E C8E 120.2(8)
C14E C9E C8E 119.7(8)
C9E C10E C11E 120.0
C9E C10E H10E 120.0
C11E C10E H10E 120.0
C12E C11E C10E 120.0
C12E C11E H11E 120.0
C10E C11E H11E 120.0
C11E C12E C13E 120.0
C11E C12E H12E 120.0
C13E C12E H12E 120.0
C14E C13E C12E 120.0
C14E C13E H13G 120.0
C12E C13E H13G 120.0
C13E C14E C9E 120.0
C13E C14E H14G 120.0
C9E C14E H14G 120.0
C16S C15S H15S 109.5
C16S C15S H15T 109.5
H15S C15S H15T 109.5
C16S C15S H15U 109.5
H15S C15S H15U 109.5
H15T C15S H15U 109.5
C21S C16S C17S 118.2(3)
C21S C16S C15S 121.2(4)
C17S C16S C15S 120.5(4)
C18S C17S C16S 121.2(3)
C18S C17S H17S 119.4
C16S C17S H17S 119.4
C17S C18S C19S 120.4(3)
C17S C18S H18S 119.8
C19S C18S H18S 119.8
C20S C19S C18S 118.7(3)
C20S C19S H19S 120.6
C18S C19S H19S 120.6
C19S C20S C21S 120.4(3)
C19S C20S H20S 119.8
C21S C20S H20S 119.8
C16S C21S C20S 121.1(3)
C16S C21S H21S 119.5
C20S C21S H21S 119.5
C23S C22S H22S 109.5
C23S C22S H22T 109.5
H22S C22S H22T 109.5
C23S C22S H22U 109.5
H22S C22S H22U 109.5
H22T C22S H22U 109.5
C24S C23S C28S 120.6(4)
C24S C23S C22S 119.4(4)
C28S C23S C22S 120.0(4)
C23S C24S C25S 119.8(4)
C23S C24S H24S 120.1
C25S C24S H24S 120.1
C24S C25S C26S 121.8(4)
C24S C25S H25S 119.1
C26S C25S H25S 119.1
C27S C26S C25S 119.7(4)
C27S C26S H26S 120.1
C25S C26S H26S 120.1
C26S C27S C28S 118.5(4)
C26S C27S H27S 120.8
C28S C27S H27S 120.8
C23S C28S C27S 119.6(4)
C23S C28S H28S 120.2
C27S C28S H28S 120.2
O1S C30S C29S 136.4(15)
O1S C30S H30S 103.1
C29S C30S H30S 103.1
O1S C30S H30T 103.1
C29S C30S H30T 103.1
H30S C30S H30T 105.1
C30S O1S C31S 140.6(13)
O1S C31S C32S 133.5(14)
O1S C31S H31S 103.8
C32S C31S H31S 103.8
O1S C31S H31T 103.8
C32S C31S H31T 103.8
H31S C31S H31T 105.4

loop_
_geom_bond_atom_site_label_1
_geom_bond_atom_site_label_2
_geom_bond_distance
V1A N3A 2.0137(18)
V1A N1A 2.1138(18)
V1A N2A 2.1186(19)
V1A P3A 2.4331(7)
V1A P2A 2.4489(7)
V1A P1A 2.4516(7)
P1A P2A 2.1426(9)
P1A P3A 2.1710(9)
P2A P3A 2.1536(9)
N1A C2A 1.331(3)
N1A C6A 1.452(3)
N2A C4A 1.333(3)
N2A C18A 1.450(3)
N3A C37A 1.416(3)
N3A C30A 1.430(3)
C1A C2A 1.515(3)
C1A H1A 0.9800
C1A H1B 0.9800
C1A H1C 0.9800
C2A C3A 1.401(3)
C3A C4A 1.399(3)
C3A H3A 0.9500
C4A C5A 1.516(3)
C5A H5A 0.9800
C5A H5B 0.9800
C5A H5C 0.9800
C6A C7A 1.403(3)
C6A C11A 1.409(3)
C7A C8A 1.398(3)
C7A C12A 1.522(3)
C8A C9A 1.375(3)
C8A H8A 0.9500
C9A C10A 1.381(4)
C9A H9A 0.9500
C10A C11A 1.396(3)
C10A H10A 0.9500
C11A C15A 1.519(3)
C12A C13A 1.526(4)
C12A C14A 1.529(4)
C12A H12A 1.0000
C13A H13A 0.9800
C13A H13B 0.9800
C13A H13C 0.9800
C14A H14A 0.9800
C14A H14B 0.9800
C14A H14C 0.9800
C15A C16A 1.523(4)
C15A C17A 1.527(4)
C15A H15A 1.0000
C16A H16A 0.9800
C16A H16B 0.9800
C16A H16C 0.9800
C17A H17A 0.9800
C17A H17B 0.9800
C17A H17C 0.9800
C18A C23A 1.410(3)
C18A C19A 1.415(3)
C19A C20A 1.393(4)
C19A C24A 1.515(4)
C20A C21A 1.376(4)
C20A H20A 0.9500
C21A C22A 1.371(4)
C21A H21A 0.9500
C22A C23A 1.397(3)
C22A H22A 0.9500
C23A C27A 1.513(3)
C24A C26A 1.520(4)
C24A C25A 1.541(4)
C24A H4A 1.0318
C25A H25A 0.9800
C25A H25B 0.9800
C25A H25C 0.9800
C26A H26A 0.9800
C26A H26B 0.9800
C26A H26C 0.9800
C27A C28A 1.530(4)
C27A C29A 1.533(4)
C27A H27A 1.0000
C28A H28A 0.9800
C28A H28B 0.9800
C28A H28C 0.9800
C29A H29A 0.9800
C29A H29B 0.9800
C29A H29C 0.9800
C30A C31A 1.386(3)
C30A C35A 1.406(3)
C31A C32A 1.392(3)
C31A H31A 0.9500
C32A C33A 1.388(3)
C32A H32A 0.9500
C33A C34A 1.387(3)
C33A C36A 1.514(3)
C34A C35A 1.377(3)
C34A H34A 0.9500
C35A H35A 0.9500
C36A H36A 0.9800
C36A H36B 0.9800
C36A H36C 0.9800
C37A C42A 1.389(3)
C37A C38A 1.409(3)
C38A C39A 1.374(3)
C38A H38A 0.9500
C39A C40A 1.388(4)
C39A H39A 0.9500
C40A C41A 1.380(4)
C40A C43A 1.517(4)
C41A C42A 1.388(4)
C41A H41A 0.9500
C42A H42A 0.9500
C43A H43A 0.9800
C43A H43B 0.9800
C43A H43C 0.9800
V1B N3B 2.0132(18)
V1B N1B 2.1014(18)
V1B N2B 2.1196(18)
V1B P3B 2.4406(7)
V1B P2B 2.4442(7)
V1B P1B 2.4556(7)
P1B P2B 2.1408(9)
P1B P3B 2.1482(10)
P2B P3B 2.1746(9)
N1B C2B 1.336(3)
N1B C6B 1.446(3)
N2B C4B 1.330(3)
N2B C18B 1.443(3)
N3B C37B 1.418(3)
N3B C30B 1.426(3)
C1B C2B 1.520(3)
C1B H1D 0.9800
C1B H1E 0.9800
C1B H1F 0.9800
C2B C3B 1.397(3)
C3B C4B 1.401(3)
C3B H3B 0.9500
C4B C5B 1.515(3)
C5B H5D 0.9800
C5B H5E 0.9800
C5B H5F 0.9800
C6B C7B 1.407(3)
C6B C11B 1.414(3)
C7B C8B 1.394(3)
C7B C12B 1.518(3)
C8B C9B 1.374(4)
C8B H8B 0.9500
C9B C10B 1.375(4)
C9B H9B 0.9500
C10B C11B 1.400(3)
C10B H10B 0.9500
C11B C15B 1.517(4)
C12B C14B 1.528(4)
C12B C13B 1.529(4)
C12B H12B 1.0000
C13B H13D 0.9800
C13B H13E 0.9800
C13B H13F 0.9800
C14B H14D 0.9800
C14B H14E 0.9800
C14B H14F 0.9800
C15B C16B 1.532(3)
C15B C17B 1.532(4)
C15B H15B 1.0000
C16B H16D 0.9800
C16B H16E 0.9800
C16B H16F 0.9800
C17B H17D 0.9800
C17B H17E 0.9800
C17B H17F 0.9800
C18B C19B 1.409(3)
C18B C23B 1.415(3)
C19B C20B 1.395(3)
C19B C24B 1.526(4)
C20B C21B 1.375(4)
C20B H20B 0.9500
C21B C22B 1.383(3)
C21B H21B 0.9500
C22B C23B 1.391(3)
C22B H22B 0.9500
C23B C27B 1.520(3)
C24B C26B 1.529(4)
C24B C25B 1.533(4)
C24B H24B 1.0000
C25B H25D 0.9800
C25B H25E 0.9800
C25B H25F 0.9800
C26B H26D 0.9800
C26B H26E 0.9800
C26B H26F 0.9800
C27B C28B 1.529(3)
C27B C29B 1.530(3)
C27B H27B 1.0000
C28B H28D 0.9800
C28B H28E 0.9800
C28B H28F 0.9800
C29B H29D 0.9800
C29B H29E 0.9800
C29B H29F 0.9800
C30B C35B 1.394(3)
C30B C31B 1.400(3)
C31B C32B 1.384(3)
C31B H31B 0.9500
C32B C33B 1.387(4)
C32B H32B 0.9500
C33B C34B 1.388(4)
C33B C36B 1.510(3)
C34B C35B 1.388(3)
C34B H34B 0.9500
C35B H35B 0.9500
C36B H36D 0.9800
C36B H36E 0.9800
C36B H36F 0.9800
C37B C42B 1.384(3)
C37B C38B 1.407(3)
C38B C39B 1.372(3)
C38B H38B 0.9500
C39B C40B 1.397(4)
C39B H39B 0.9500
C40B C41B 1.377(4)
C40B C43B 1.506(4)
C41B C42B 1.389(3)
C41B H41B 0.9500
C42B H42B 0.9500
C43B H43D 0.9800
C43B H43E 0.9800
C43B H43F 0.9800
Co1A C48D 2.014(5)
Co1A C44D 2.028(6)
Co1A C57A 2.037(3)
Co1A C55A 2.038(2)
Co1A C46A 2.044(12)
Co1A C56A 2.046(3)
Co1A C54A 2.046(2)
Co1A C47D 2.047(5)
Co1A C58A 2.047(3)
Co1A C45D 2.048(8)
Co1A C46D 2.050(7)
Co1A C45A 2.052(13)
C44A C45A 1.427(11)
C44A C48A 1.427(10)
C44A C49A 1.514(11)
C45A C46A 1.426(12)
C45A C50A 1.510(11)
C46A C47A 1.424(11)
C46A C51A 1.494(11)
C47A C48A 1.403(11)
C47A C52A 1.509(10)
C48A C53A 1.504(10)
C49A H49A 0.9800
C49A H49B 0.9800
C49A H49C 0.9800
C50A H50A 0.9800
C50A H50B 0.9800
C50A H50C 0.9800
C51A H51A 0.9800
C51A H51B 0.9800
C51A H51C 0.9800
C52A H52A 0.9800
C52A H52B 0.9800
C52A H52C 0.9800
C53A H53A 0.9800
C53A H53B 0.9800
C53A H53C 0.9800
C44D C45D 1.437(7)
C44D C48D 1.452(7)
C44D C49D 1.484(7)
C45D C46D 1.412(7)
C45D C50D 1.507(7)
C46D C47D 1.418(6)
C46D C51D 1.503(6)
C47D C48D 1.420(7)
C47D C52D 1.513(7)
C48D C53D 1.501(6)
C49D H49G 0.9800
C49D H49H 0.9800
C49D H49I 0.9800
C50D H50G 0.9800
C50D H50H 0.9800
C50D H50I 0.9800
C51D H51G 0.9800
C51D H51H 0.9800
C51D H51I 0.9800
C52D H52G 0.9800
C52D H52H 0.9800
C52D H52I 0.9800
C53D H53G 0.9800
C53D H53H 0.9800
C53D H53I 0.9800
C54A C58A 1.428(3)
C54A C55A 1.432(3)
C54A C59A 1.492(3)
C55A C56A 1.429(4)
C55A C60A 1.490(4)
C56A C57A 1.420(4)
C56A C61A 1.499(4)
C57A C58A 1.424(4)
C57A C62A 1.510(4)
C58A C63A 1.502(4)
C59A H59A 0.9800
C59A H59B 0.9800
C59A H59C 0.9800
C60A H60A 0.9800
C60A H60B 0.9800
C60A H60C 0.9800
C61A H61A 0.9800
C61A H61B 0.9800
C61A H61C 0.9800
C62A H62A 0.9800
C62A H62B 0.9800
C62A H62C 0.9800
C63A H63A 0.9800
C63A H63B 0.9800
C63A H63C 0.9800
Co1B C44B 2.037(2)
Co1B C58B 2.042(3)
Co1B C54B 2.042(2)
Co1B C57B 2.042(3)
Co1B C48B 2.043(2)
Co1B C56B 2.044(2)
Co1B C47B 2.044(2)
Co1B C46B 2.045(2)
Co1B C55B 2.045(2)
Co1B C45B 2.046(2)
C44B C48B 1.424(3)
C44B C45B 1.432(3)
C44B C49B 1.500(4)
C45B C46B 1.422(3)
C45B C50B 1.496(4)
C46B C47B 1.423(3)
C46B C51B 1.498(3)
C47B C48B 1.427(3)
C47B C52B 1.497(4)
C48B C53B 1.500(3)
C49B H49D 0.9800
C49B H49E 0.9800
C49B H49F 0.9800
C50B H50D 0.9800
C50B H50E 0.9800
C50B H50F 0.9800
C51B H51D 0.9800
C51B H51E 0.9800
C51B H51F 0.9800
C52B H52D 0.9800
C52B H52E 0.9800
C52B H52F 0.9800
C53B H53D 0.9800
C53B H53E 0.9800
C53B H53F 0.9800
C54B C58B 1.424(3)
C54B C55B 1.425(4)
C54B C59B 1.487(4)
C55B C56B 1.428(4)
C55B C60B 1.493(4)
C56B C57B 1.431(4)
C56B C61B 1.494(4)
C57B C58B 1.424(4)
C57B C62B 1.510(4)
C58B C63B 1.512(4)
C59B H59D 0.9800
C59B H59E 0.9800
C59B H59F 0.9800
C60B H60D 0.9800
C60B H60E 0.9800
C60B H60F 0.9800
C61B H61D 0.9800
C61B H61E 0.9800
C61B H61F 0.9800
C62B H62D 0.9800
C62B H62E 0.9800
C62B H62F 0.9800
C63B H63D 0.9800
C63B H63E 0.9800
C63B H63F 0.9800
C1S C2S 1.488(9)
C1S H1S1 0.9800
C1S H1S2 0.9800
C1S H1S3 0.9800
C2S C3S 1.3900
C2S C7S 1.3900
C3S C4S 1.3900
C3S H3S 0.9500
C4S C5S 1.3900
C4S H4S 0.9500
C5S C6S 1.3900
C5S H5S 0.9500
C6S C7S 1.3900
C6S H6S 0.9500
C7S H7S 0.9500
C1E C2E 1.506(7)
C1E H1E1 0.9800
C1E H1E2 0.9800
C1E H1E3 0.9800
C2E C3E 1.3900
C2E C7E 1.3900
C3E C4E 1.3900
C3E H3E 0.9500
C4E C5E 1.3900
C4E H4E 0.9500
C5E C6E 1.3900
C5E H5G 0.9500
C6E C7E 1.3900
C6E H6E 0.9500
C7E H7E 0.9500
C8S C9S 1.474(9)
C8S H8S1 0.9800
C8S H8S2 0.9800
C8S H8S3 0.9800
C9S C10S 1.3900
C9S C14S 1.3900
C10S C11S 1.3900
C10S H10S 0.9500
C11S C12S 1.3900
C11S H11S 0.9500
C12S C13S 1.3900
C12S H12S 0.9500
C13S C14S 1.3900
C13S H13S 0.9500
C14S H14S 0.9500
C8E C9E 1.454(11)
C8E H8E1 0.9800
C8E H8E2 0.9800
C8E H8E3 0.9800
C9E C10E 1.3900
C9E C14E 1.3900
C10E C11E 1.3900
C10E H10E 0.9500
C11E C12E 1.3900
C11E H11E 0.9500
C12E C13E 1.3900
C12E H12E 0.9500
C13E C14E 1.3900
C13E H13G 0.9500
C14E H14G 0.9500
C15S C16S 1.484(5)
C15S H15S 0.9800
C15S H15T 0.9800
C15S H15U 0.9800
C16S C21S 1.364(5)
C16S C17S 1.392(4)
C17S C18S 1.361(4)
C17S H17S 0.9500
C18S C19S 1.393(4)
C18S H18S 0.9500
C19S C20S 1.370(5)
C19S H19S 0.9500
C20S C21S 1.390(5)
C20S H20S 0.9500
C21S H21S 0.9500
C22S C23S 1.506(6)
C22S H22S 0.9800
C22S H22T 0.9800
C22S H22U 0.9800
C23S C24S 1.336(6)
C23S C28S 1.393(5)
C24S C25S 1.352(6)
C24S H24S 0.9500
C25S C26S 1.383(6)
C25S H25S 0.9500
C26S C27S 1.359(5)
C26S H26S 0.9500
C27S C28S 1.410(5)
C27S H27S 0.9500
C28S H28S 0.9500
C29S C30S 1.361(13)
C29S H29S 0.9800
C29S H29T 0.9800
C29S H29U 0.9800
C30S O1S 1.073(9)
C30S H30S 0.9900
C30S H30T 0.9900
O1S C31S 1.222(11)
C31S C32S 1.280(13)
C31S H31S 0.9900
C31S H31T 0.9900
C32S H32S 0.9800
C32S H32T 0.9800
C32S H32U 0.9800

loop_
_geom_torsion_atom_site_label_1
_geom_torsion_atom_site_label_2
_geom_torsion_atom_site_label_3
_geom_torsion_atom_site_label_4
_geom_torsion
N3A V1A P1A P2A -174.29(6)
N1A V1A P1A P2A -40.95(9)
N2A V1A P1A P2A 71.66(6)
P3A V1A P1A P2A -67.74(3)
N3A V1A P1A P3A -106.55(6)
N1A V1A P1A P3A 26.79(9)
N2A V1A P1A P3A 139.40(6)
P2A V1A P1A P3A 67.74(3)
V1A P1A P2A P3A 72.68(3)
P3A P1A P2A V1A -72.68(3)
N3A V1A P2A P1A 8.98(9)
N1A V1A P2A P1A 156.87(6)
N2A V1A P2A P1A -116.52(6)
P3A V1A P2A P1A 68.55(3)
N3A V1A P2A P3A -59.57(9)
N1A V1A P2A P3A 88.32(6)
N2A V1A P2A P3A 174.92(6)
P1A V1A P2A P3A -68.55(3)
V1A P2A P3A P1A 73.81(3)
P1A P2A P3A V1A -73.81(3)
V1A P1A P3A P2A -74.07(3)
P2A P1A P3A V1A 74.07(3)
N3A V1A P3A P2A 145.78(6)
N1A V1A P3A P2A -97.64(5)
N2A V1A P3A P2A -8.01(9)
P1A V1A P3A P2A 66.82(3)
N3A V1A P3A P1A 78.96(6)
N1A V1A P3A P1A -164.46(5)
N2A V1A P3A P1A -74.83(9)
P2A V1A P3A P1A -66.82(3)
N3A V1A N1A C2A -81.61(18)
N2A V1A N1A C2A 32.31(17)
P3A V1A N1A C2A 172.80(17)
P2A V1A N1A C2A 120.32(17)
P1A V1A N1A C2A 151.72(14)
N3A V1A N1A C6A 94.81(16)
N2A V1A N1A C6A -151.27(16)
P3A V1A N1A C6A -10.78(15)
P2A V1A N1A C6A -63.26(15)
P1A V1A N1A C6A -31.9(2)
N3A V1A N2A C4A 83.84(18)
N1A V1A N2A C4A -31.99(17)
P3A V1A N2A C4A -124.10(16)
P2A V1A N2A C4A -130.43(17)
P1A V1A N2A C4A -178.74(16)
N3A V1A N2A C18A -95.97(17)
N1A V1A N2A C18A 148.20(17)
P3A V1A N2A C18A 56.09(19)
P2A V1A N2A C18A 49.76(16)
P1A V1A N2A C18A 1.45(17)
N1A V1A N3A C37A 27.47(17)
N2A V1A N3A C37A -70.09(16)
P3A V1A N3A C37A 127.66(14)
P2A V1A N3A C37A 172.02(11)
P1A V1A N3A C37A 179.07(15)
N1A V1A N3A C30A -149.33(19)
N2A V1A N3A C30A 113.11(19)
P3A V1A N3A C30A -49.1(2)
P2A V1A N3A C30A -4.8(2)
P1A V1A N3A C30A 2.27(19)
C6A N1A C2A C3A 163.8(2)
V1A N1A C2A C3A -19.6(3)
C6A N1A C2A C1A -18.6(3)
V1A N1A C2A C1A 157.95(17)
N1A C2A C3A C4A -8.5(4)
C1A C2A C3A C4A 173.8(2)
C18A N2A C4A C3A -161.5(2)
V1A N2A C4A C3A 18.7(3)
C18A N2A C4A C5A 22.6(3)
V1A N2A C4A C5A -157.23(17)
C2A C3A C4A N2A 9.0(4)
C2A C3A C4A C5A -174.8(2)
C2A N1A C6A C7A 98.8(3)
V1A N1A C6A C7A -77.8(2)
C2A N1A C6A C11A -83.0(3)
V1A N1A C6A C11A 100.4(2)
C11A C6A C7A C8A 0.0(3)
N1A C6A C7A C8A 178.2(2)
C11A C6A C7A C12A 178.9(2)
N1A C6A C7A C12A -2.9(3)
C6A C7A C8A C9A 0.9(4)
C12A C7A C8A C9A -178.1(2)
C7A C8A C9A C10A -0.6(4)
C8A C9A C10A C11A -0.7(4)
C9A C10A C11A C6A 1.6(4)
C9A C10A C11A C15A -178.5(2)
C7A C6A C11A C10A -1.2(3)
N1A C6A C11A C10A -179.4(2)
C7A C6A C11A C15A 178.8(2)
N1A C6A C11A C15A 0.6(3)
C8A C7A C12A C13A -59.2(3)
C6A C7A C12A C13A 121.8(3)
C8A C7A C12A C14A 64.2(3)
C6A C7A C12A C14A -114.8(3)
C10A C11A C15A C16A -83.4(3)
C6A C11A C15A C16A 96.6(3)
C10A C11A C15A C17A 40.9(3)
C6A C11A C15A C17A -139.1(2)
C4A N2A C18A C23A -111.0(2)
V1A N2A C18A C23A 68.8(2)
C4A N2A C18A C19A 68.8(3)
V1A N2A C18A C19A -111.3(2)
C23A C18A C19A C20A 1.6(3)
N2A C18A C19A C20A -178.3(2)
C23A C18A C19A C24A -179.2(2)
N2A C18A C19A C24A 0.9(3)
C18A C19A C20A C21A -1.0(4)
C24A C19A C20A C21A 179.8(3)
C19A C20A C21A C22A 0.0(5)
C20A C21A C22A C23A 0.4(5)
C21A C22A C23A C18A 0.2(4)
C21A C22A C23A C27A 178.1(3)
C19A C18A C23A C22A -1.2(3)
N2A C18A C23A C22A 178.6(2)
C19A C18A C23A C27A -179.0(2)
N2A C18A C23A C27A 0.8(3)
C20A C19A C24A C26A -54.8(3)
C18A C19A C24A C26A 126.0(3)
C20A C19A C24A C25A 65.8(3)
C18A C19A C24A C25A -113.4(3)
C22A C23A C27A C28A -81.8(3)
C18A C23A C27A C28A 96.0(3)
C22A C23A C27A C29A 41.7(3)
C18A C23A C27A C29A -140.6(2)
C37A N3A C30A C31A -124.6(2)
V1A N3A C30A C31A 52.3(3)
C37A N3A C30A C35A 54.0(3)
V1A N3A C30A C35A -129.1(2)
C35A C30A C31A C32A 1.3(3)
N3A C30A C31A C32A 180.0(2)
C30A C31A C32A C33A -1.4(4)
C31A C32A C33A C34A 0.6(4)
C31A C32A C33A C36A -179.0(2)
C32A C33A C34A C35A 0.3(4)
C36A C33A C34A C35A 179.9(2)
C33A C34A C35A C30A -0.4(4)
C31A C30A C35A C34A -0.4(4)
N3A C30A C35A C34A -179.1(2)
C30A N3A C37A C42A -144.4(2)
V1A N3A C37A C42A 38.1(3)
C30A N3A C37A C38A 38.4(3)
V1A N3A C37A C38A -139.10(18)
C42A C37A C38A C39A -3.6(3)
N3A C37A C38A C39A 173.7(2)
C37A C38A C39A C40A -1.1(4)
C38A C39A C40A C41A 3.0(4)
C38A C39A C40A C43A -177.2(3)
C39A C40A C41A C42A -0.2(4)
C43A C40A C41A C42A -180.0(3)
C40A C41A C42A C37A -4.6(4)
C38A C37A C42A C41A 6.4(3)
N3A C37A C42A C41A -171.0(2)
N3B V1B P1B P2B 14.07(10)
N1B V1B P1B P2B 160.96(6)
N2B V1B P1B P2B -112.52(5)
P3B V1B P1B P2B 68.87(3)
N3B V1B P1B P3B -54.80(10)
N1B V1B P1B P3B 92.10(6)
N2B V1B P1B P3B 178.61(5)
P2B V1B P1B P3B -68.87(3)
V1B P1B P2B P3B -72.95(3)
P3B P1B P2B V1B 72.95(3)
N3B V1B P2B P1B -171.13(6)
N1B V1B P2B P1B -35.53(10)
N2B V1B P2B P1B 74.00(6)
P3B V1B P2B P1B -67.30(3)
N3B V1B P2B P3B -103.83(6)
N1B V1B P2B P3B 31.77(10)
N2B V1B P2B P3B 141.30(6)
P1B V1B P2B P3B 67.30(3)
V1B P1B P3B P2B 73.28(3)
P2B P1B P3B V1B -73.28(3)
V1B P2B P3B P1B -74.43(3)
P1B P2B P3B V1B 74.43(3)
N3B V1B P3B P1B 148.13(6)
N1B V1B P3B P1B -96.03(6)
N2B V1B P3B P1B -2.16(9)
P2B V1B P3B P1B 66.87(3)
N3B V1B P3B P2B 81.26(6)
N1B V1B P3B P2B -162.90(6)
N2B V1B P3B P2B -69.03(8)
P1B V1B P3B P2B -66.87(3)
N3B V1B N1B C2B -82.60(18)
N2B V1B N1B C2B 32.21(17)
P3B V1B N1B C2B 172.23(16)
P2B V1B N1B C2B 147.20(14)
P1B V1B N1B C2B 119.63(16)
N3B V1B N1B C6B 93.66(16)
N2B V1B N1B C6B -151.52(16)
P3B V1B N1B C6B -11.51(16)
P2B V1B N1B C6B -36.5(2)
P1B V1B N1B C6B -64.10(16)
N3B V1B N2B C4B 83.96(18)
N1B V1B N2B C4B -30.57(17)
P3B V1B N2B C4B -128.22(15)
P2B V1B N2B C4B -179.04(15)
P1B V1B N2B C4B -129.93(16)
N3B V1B N2B C18B -95.81(16)
N1B V1B N2B C18B 149.66(16)
P3B V1B N2B C18B 52.01(18)
P2B V1B N2B C18B 1.19(16)
P1B V1B N2B C18B 50.30(15)
N1B V1B N3B C37B 32.80(17)
N2B V1B N3B C37B -64.63(17)
P3B V1B N3B C37B 135.77(14)
P2B V1B N3B C37B -172.23(15)
P1B V1B N3B C37B 176.76(12)
N1B V1B N3B C30B -147.25(19)
N2B V1B N3B C30B 115.3(2)
P3B V1B N3B C30B -44.3(2)
P2B V1B N3B C30B 7.7(2)
P1B V1B N3B C30B -3.3(3)
C6B N1B C2B C3B 163.2(2)
V1B N1B C2B C3B -20.4(3)
C6B N1B C2B C1B -19.7(3)
V1B N1B C2B C1B 156.67(17)
N1B C2B C3B C4B -8.0(4)
C1B C2B C3B C4B 174.8(2)
C18B N2B C4B C3B -163.5(2)
V1B N2B C4B C3B 16.7(3)
C18B N2B C4B C5B 21.3(3)
V1B N2B C4B C5B -158.44(16)
C2B C3B C4B N2B 10.0(4)
C2B C3B C4B C5B -174.6(2)
C2B N1B C6B C7B 95.3(3)
V1B N1B C6B C7B -81.2(2)
C2B N1B C6B C11B -85.2(3)
V1B N1B C6B C11B 98.3(2)
C11B C6B C7B C8B 0.5(3)
N1B C6B C7B C8B 180.0(2)
C11B C6B C7B C12B -180.0(2)
N1B C6B C7B C12B -0.5(3)
C6B C7B C8B C9B -0.6(4)
C12B C7B C8B C9B 179.8(2)
C7B C8B C9B C10B 0.7(4)
C8B C9B C10B C11B -0.6(4)
C9B C10B C11B C6B 0.4(4)
C9B C10B C11B C15B 177.2(2)
C7B C6B C11B C10B -0.4(3)
N1B C6B C11B C10B -179.9(2)
C7B C6B C11B C15B -177.1(2)
N1B C6B C11B C15B 3.4(3)
C8B C7B C12B C14B 59.9(3)
C6B C7B C12B C14B -119.6(3)
C8B C7B C12B C13B -63.6(3)
C6B C7B C12B C13B 116.9(3)
C10B C11B C15B C16B 43.4(3)
C6B C11B C15B C16B -140.0(2)
C10B C11B C15B C17B -80.5(3)
C6B C11B C15B C17B 96.2(3)
C4B N2B C18B C19B 71.3(3)
V1B N2B C18B C19B -108.9(2)
C4B N2B C18B C23B -110.3(2)
V1B N2B C18B C23B 69.5(2)
C23B C18B C19B C20B 0.2(4)
N2B C18B C19B C20B 178.5(2)
C23B C18B C19B C24B 177.2(2)
N2B C18B C19B C24B -4.5(4)
C18B C19B C20B C21B 0.6(4)
C24B C19B C20B C21B -176.6(2)
C19B C20B C21B C22B -0.9(4)
C20B C21B C22B C23B 0.6(4)
C21B C22B C23B C18B 0.2(4)
C21B C22B C23B C27B 177.0(2)
C19B C18B C23B C22B -0.5(3)
N2B C18B C23B C22B -178.9(2)
C19B C18B C23B C27B -177.3(2)
N2B C18B C23B C27B 4.4(3)
C20B C19B C24B C26B -55.2(3)
C18B C19B C24B C26B 127.7(3)
C20B C19B C24B C25B 66.8(3)
C18B C19B C24B C25B -110.2(3)
C22B C23B C27B C28B 41.2(3)
C18B C23B C27B C28B -142.0(2)
C22B C23B C27B C29B -82.3(3)
C18B C23B C27B C29B 94.4(3)
C37B N3B C30B C35B -132.1(2)
V1B N3B C30B C35B 48.0(3)
C37B N3B C30B C31B 48.1(3)
V1B N3B C30B C31B -131.8(2)
C35B C30B C31B C32B -0.9(4)
N3B C30B C31B C32B 178.9(2)
C30B C31B C32B C33B 0.4(4)
C31B C32B C33B C34B -0.4(4)
C31B C32B C33B C36B 179.6(3)
C32B C33B C34B C35B 0.9(4)
C36B C33B C34B C35B -179.1(3)
C33B C34B C35B C30B -1.4(4)
C31B C30B C35B C34B 1.4(3)
N3B C30B C35B C34B -178.4(2)
C30B N3B C37B C42B -140.8(2)
V1B N3B C37B C42B 39.1(3)
C30B N3B C37B C38B 42.2(3)
V1B N3B C37B C38B -137.89(19)
C42B C37B C38B C39B -4.2(3)
N3B C37B C38B C39B 173.0(2)
C37B C38B C39B C40B -0.8(4)
C38B C39B C40B C41B 3.4(4)
C38B C39B C40B C43B -177.6(3)
C39B C40B C41B C42B -0.9(4)
C43B C40B C41B C42B -179.9(3)
C38B C37B C42B C41B 6.7(3)
N3B C37B C42B C41B -170.5(2)
C40B C41B C42B C37B -4.3(4)
C48D Co1A C44A C45A 106.0(9)
C44D Co1A C44A C45A 112(2)
C57A Co1A C44A C45A -70(2)
C55A Co1A C44A C45A -108.1(8)
C46A Co1A C44A C45A 38.2(8)
C56A Co1A C44A C45A -72.0(9)
C54A Co1A C44A C45A -150.3(8)
C47D Co1A C44A C45A 68.8(8)
C58A Co1A C44A C45A -179.5(8)
C45D Co1A C44A C45A 2.6(12)
C46D Co1A C44A C45A 27.9(8)
C48D Co1A C44A C48A -12.4(6)
C44D Co1A C44A C48A -6.3(16)
C57A Co1A C44A C48A 171.7(15)
C55A Co1A C44A C48A 133.5(6)
C46A Co1A C44A C48A -80.3(7)
C56A Co1A C44A C48A 169.6(5)
C54A Co1A C44A C48A 91.2(7)
C47D Co1A C44A C48A -49.6(6)
C58A Co1A C44A C48A 62.1(9)
C45D Co1A C44A C48A -115.8(10)
C46D Co1A C44A C48A -90.5(7)
C45A Co1A C44A C48A -118.4(12)
C48D Co1A C44A C49A -133.5(12)
C44D Co1A C44A C49A -127(3)
C57A Co1A C44A C49A 51(3)
C55A Co1A C44A C49A 12.4(11)
C46A Co1A C44A C49A 158.7(12)
C56A Co1A C44A C49A 48.5(12)
C54A Co1A C44A C49A -29.8(11)
C47D Co1A C44A C49A -170.6(11)
C58A Co1A C44A C49A -59.0(12)
C45D Co1A C44A C49A 123.1(14)
C46D Co1A C44A C49A 148.4(11)
C45A Co1A C44A C49A 120.5(13)
C48A C44A C45A C46A 0.6(18)
C49A C44A C45A C46A 172.3(13)
Co1A C44A C45A C46A -59.6(11)
C48A C44A C45A C50A -174.0(16)
C49A C44A C45A C50A -2(3)
Co1A C44A C45A C50A 125.8(19)
C48A C44A C45A Co1A 60.2(10)
C49A C44A C45A Co1A -128.1(13)
C48D Co1A C45A C46A 62.1(8)
C44D Co1A C45A C46A 100.1(10)
C57A Co1A C45A C46A -76.0(11)
C55A Co1A C45A C46A -156.8(7)
C56A Co1A C45A C46A -113.2(8)
C54A Co1A C45A C46A 167.7(6)
C47D Co1A C45A C46A 19.3(7)
C58A Co1A C45A C46A -65(7)
C45D Co1A C45A C46A 105(7)
C46D Co1A C45A C46A -14.4(8)
C48D Co1A C45A C44A -56.5(7)
C44D Co1A C45A C44A -18.5(6)
C57A Co1A C45A C44A 165.4(5)
C55A Co1A C45A C44A 84.6(8)
C46A Co1A C45A C44A -118.6(13)
C56A Co1A C45A C44A 128.2(7)
C54A Co1A C45A C44A 49.1(12)
C47D Co1A C45A C44A -99.3(8)
C58A Co1A C45A C44A 176(6)
C45D Co1A C45A C44A -13(6)
C46D Co1A C45A C44A -133.0(13)
C48D Co1A C45A C50A -177.9(12)
C44D Co1A C45A C50A -139.9(14)
C57A Co1A C45A C50A 44.0(14)
C55A Co1A C45A C50A -36.8(12)
C46A Co1A C45A C50A 120.0(14)
C56A Co1A C45A C50A 6.8(12)
C54A Co1A C45A C50A -72.3(14)
C47D Co1A C45A C50A 139.2(12)
C58A Co1A C45A C50A 55(7)
C45D Co1A C45A C50A -135(7)
C46D Co1A C45A C50A 105.6(14)
C44A C45A C46A C47A -0.1(19)
C50A C45A C46A C47A 174.5(16)
Co1A C45A C46A C47A -60.6(10)
C44A C45A C46A C51A -178.6(14)
C50A C45A C46A C51A -4(3)
Co1A C45A C46A C51A 120.9(16)
C44A C45A C46A Co1A 60.5(11)
C50A C45A C46A Co1A -124.9(19)
C48D Co1A C46A C47A 17.5(6)
C44D Co1A C46A C47A 65.0(7)
C57A Co1A C46A C47A -110.9(7)
C55A Co1A C46A C47A 160.3(6)
C56A Co1A C46A C47A -156.6(6)
C54A Co1A C46A C47A 4(4)
C47D Co1A C46A C47A -25.6(7)
C58A Co1A C46A C47A -67.5(9)
C45D Co1A C46A C47A 109.5(10)
C46D Co1A C46A C47A 180(4)
C45A Co1A C46A C47A 118.5(12)
C48D Co1A C46A C45A -101.0(9)
C44D Co1A C46A C45A -53.5(8)
C57A Co1A C46A C45A 130.6(8)
C55A Co1A C46A C45A 41.8(13)
C56A Co1A C46A C45A 84.9(9)
C54A Co1A C46A C45A -114(3)
C47D Co1A C46A C45A -144.1(13)
C58A Co1A C46A C45A 174.0(7)
C45D Co1A C46A C45A -9.0(10)
C46D Co1A C46A C45A 61(3)
C48D Co1A C46A C51A 140.7(11)
C44D Co1A C46A C51A -171.8(11)
C57A Co1A C46A C51A 12.3(11)
C55A Co1A C46A C51A -76.5(13)
C56A Co1A C46A C51A -33.5(11)
C54A Co1A C46A C51A 128(3)
C47D Co1A C46A C51A 97.6(14)
C58A Co1A C46A C51A 55.7(12)
C45D Co1A C46A C51A -127.3(13)
C46D Co1A C46A C51A -57(3)
C45A Co1A C46A C51A -118.3(13)
C45A C46A C47A C48A -0.5(17)
C51A C46A C47A C48A 178.0(14)
Co1A C46A C47A C48A -60.7(9)
C45A C46A C47A C52A -176.2(13)
C51A C46A C47A C52A 2(2)
Co1A C46A C47A C52A 123.6(13)
C45A C46A C47A Co1A 60.2(11)
C51A C46A C47A Co1A -121.4(17)
C48D Co1A C47A C48A -20.6(8)
C44D Co1A C47A C48A 28.0(6)
C57A Co1A C47A C48A -149.2(6)
C55A Co1A C47A C48A -9.8(18)
C46A Co1A C47A C48A 118.9(10)
C56A Co1A C47A C48A 168.3(6)
C54A Co1A C47A C48A -60.3(8)
C47D Co1A C47A C48A 167.8(18)
C58A Co1A C47A C48A -104.1(6)
C45D Co1A C47A C48A 74.3(7)
C46D Co1A C47A C48A 118.8(8)
C45A Co1A C47A C48A 80.7(7)
C48D Co1A C47A C46A -139.5(13)
C44D Co1A C47A C46A -90.9(8)
C57A Co1A C47A C46A 91.9(8)
C55A Co1A C47A C46A -128.6(14)
C56A Co1A C47A C46A 49.4(11)
C54A Co1A C47A C46A -179.2(7)
C47D Co1A C47A C46A 49.0(14)
C58A Co1A C47A C46A 137.1(7)
C45D Co1A C47A C46A -44.6(8)
C46D Co1A C47A C46A 0.0(9)
C45A Co1A C47A C46A -38.2(7)
C48D Co1A C47A C52A 101.6(14)
C44D Co1A C47A C52A 150.1(12)
C57A Co1A C47A C52A -27.1(11)
C55A Co1A C47A C52A 112.4(14)
C46A Co1A C47A C52A -119.0(13)
C56A Co1A C47A C52A -69.6(13)
C54A Co1A C47A C52A 61.9(11)
C47D Co1A C47A C52A -70.0(15)
C58A Co1A C47A C52A 18.1(11)
C45D Co1A C47A C52A -163.5(11)
C46D Co1A C47A C52A -119.0(12)
C45A Co1A C47A C52A -157.2(11)
C46A C47A C48A C44A 0.8(16)
C52A C47A C48A C44A 176.5(12)
Co1A C47A C48A C44A -58.4(9)
C46A C47A C48A C53A -177.1(12)
C52A C47A C48A C53A -1(2)
Co1A C47A C48A C53A 123.7(12)
C46A C47A C48A Co1A 59.2(10)
C52A C47A C48A Co1A -125.1(13)
C45A C44A C48A C47A -0.9(16)
C49A C44A C48A C47A -172.6(12)
Co1A C44A C48A C47A 58.3(9)
C45A C44A C48A C53A 177.1(12)
C49A C44A C48A C53A 5(2)
Co1A C44A C48A C53A -123.7(12)
C45A C44A C48A Co1A -59.2(10)
C49A C44A C48A Co1A 129.0(14)
C48D Co1A C48A C47A 25.7(11)
C44D Co1A C48A C47A -116.9(10)
C57A Co1A C48A C47A 62.6(9)
C55A Co1A C48A C47A 177.1(5)
C46A Co1A C48A C47A -38.1(6)
C56A Co1A C48A C47A -157.0(11)
C54A Co1A C48A C47A 137.3(6)
C47D Co1A C48A C47A -4.3(6)
C58A Co1A C48A C47A 94.8(6)
C45D Co1A C48A C47A -85.4(7)
C46D Co1A C48A C47A -44.2(6)
C45A Co1A C48A C47A -82.5(7)
C48D Co1A C48A C44A 146.3(17)
C44D Co1A C48A C44A 3.7(9)
C57A Co1A C48A C44A -176.8(6)
C55A Co1A C48A C44A -62.3(8)
C46A Co1A C48A C44A 82.5(8)
C56A Co1A C48A C44A -36.4(17)
C54A Co1A C48A C44A -102.1(7)
C47D Co1A C48A C44A 116.3(8)
C58A Co1A C48A C44A -144.6(6)
C45D Co1A C48A C44A 35.2(7)
C46D Co1A C48A C44A 76.4(7)
C45A Co1A C48A C44A 38.2(7)
C48D Co1A C48A C53A -94.6(17)
C44D Co1A C48A C53A 122.7(14)
C57A Co1A C48A C53A -57.7(13)
C55A Co1A C48A C53A 56.8(11)
C46A Co1A C48A C53A -158.5(11)
C56A Co1A C48A C53A 82.6(18)
C54A Co1A C48A C53A 16.9(10)
C47D Co1A C48A C53A -124.7(11)
C58A Co1A C48A C53A -25.6(11)
C45D Co1A C48A C53A 154.2(11)
C46D Co1A C48A C53A -164.6(11)
C45A Co1A C48A C53A 157.2(11)
C48D Co1A C44D C45D 118.7(5)
C57A Co1A C44D C45D 132(3)
C55A Co1A C44D C45D -97.1(4)
C46A Co1A C44D C45D 46.1(6)
C56A Co1A C44D C45D -59.0(5)
C54A Co1A C44D C45D -141.6(4)
C47D Co1A C44D C45D 80.1(4)
C58A Co1A C44D C45D 179.2(4)
C46D Co1A C44D C45D 36.6(4)
C45A Co1A C44D C45D 0.8(10)
C57A Co1A C44D C48D 14(3)
C55A Co1A C44D C48D 144.2(3)
C46A Co1A C44D C48D -72.6(5)
C56A Co1A C44D C48D -177.7(3)
C54A Co1A C44D C48D 99.8(3)
C47D Co1A C44D C48D -38.5(3)
C58A Co1A C44D C48D 60.5(4)
C45D Co1A C44D C48D -118.7(5)
C46D Co1A C44D C48D -82.1(3)
C45A Co1A C44D C48D -117.8(7)
C48D Co1A C44D C49D -120.1(7)
C57A Co1A C44D C49D -106(3)
C55A Co1A C44D C49D 24.1(6)
C46A Co1A C44D C49D 167.3(7)
C56A Co1A C44D C49D 62.2(7)
C54A Co1A C44D C49D -20.4(6)
C47D Co1A C44D C49D -158.7(6)
C58A Co1A C44D C49D -59.6(6)
C45D Co1A C44D C49D 121.2(7)
C46D Co1A C44D C49D 157.8(6)
C45A Co1A C44D C49D 122.0(8)
C48D C44D C45D C46D 0.1(9)
C49D C44D C45D C46D 179.5(7)
Co1A C44D C45D C46D -58.6(6)
C48D C44D C45D C50D 179.0(8)
C49D C44D C45D C50D -1.5(14)
Co1A C44D C45D C50D 120.4(10)
C48D C44D C45D Co1A 58.7(5)
C49D C44D C45D Co1A -121.9(7)
C48D Co1A C45D C46D 81.7(4)
C44D Co1A C45D C46D 120.5(6)
C57A Co1A C45D C46D -55.1(6)
C55A Co1A C45D C46D -138.2(4)
C46A Co1A C45D C46D 14.3(8)
C56A Co1A C45D C46D -93.7(4)
C54A Co1A C45D C46D -177.8(3)
C47D Co1A C45D C46D 37.7(4)
C58A Co1A C45D C46D 104(7)
C45A Co1A C45D C46D -54(6)
C48D Co1A C45D C44D -38.8(4)
C57A Co1A C45D C44D -175.7(3)
C55A Co1A C45D C44D 101.2(4)
C46A Co1A C45D C44D -106.2(8)
C56A Co1A C45D C44D 145.8(3)
C54A Co1A C45D C44D 61.7(6)
C47D Co1A C45D C44D -82.8(4)
C58A Co1A C45D C44D -16(7)
C46D Co1A C45D C44D -120.5(6)
C45A Co1A C45D C44D -174(7)
C48D Co1A C45D C50D -160.7(6)
C44D Co1A C45D C50D -121.9(7)
C57A Co1A C45D C50D 62.5(7)
C55A Co1A C45D C50D -20.6(6)
C46A Co1A C45D C50D 131.9(9)
C56A Co1A C45D C50D 23.9(6)
C54A Co1A C45D C50D -60.2(7)
C47D Co1A C45D C50D 155.3(6)
C58A Co1A C45D C50D -138(7)
C46D Co1A C45D C50D 117.6(7)
C45A Co1A C45D C50D 64(6)
C44D C45D C46D C47D -1.6(10)
C50D C45D C46D C47D 179.4(8)
Co1A C45D C46D C47D -59.4(5)
C44D C45D C46D C51D -177.5(7)
C50D C45D C46D C51D 3.4(15)
Co1A C45D C46D C51D 124.7(8)
C44D C45D C46D Co1A 57.8(6)
C50D C45D C46D Co1A -121.2(10)
C48D Co1A C46D C45D -82.6(5)
C44D Co1A C46D C45D -37.5(4)
C57A Co1A C46D C45D 146.5(4)
C55A Co1A C46D C45D 65.3(6)
C46A Co1A C46D C45D -99(4)
C56A Co1A C46D C45D 102.9(5)
C54A Co1A C46D C45D 59(9)
C47D Co1A C46D C45D -119.1(6)
C58A Co1A C46D C45D -176.9(4)
C45A Co1A C46D C45D 8.5(11)
C48D Co1A C46D C47D 36.5(4)
C44D Co1A C46D C47D 81.7(4)
C57A Co1A C46D C47D -94.4(4)
C55A Co1A C46D C47D -175.5(3)
C46A Co1A C46D C47D 20(4)
C56A Co1A C46D C47D -138.0(4)
C54A Co1A C46D C47D 178(100)
C58A Co1A C46D C47D -57.8(5)
C45D Co1A C46D C47D 119.1(6)
C45A Co1A C46D C47D 127.6(10)
C48D Co1A C46D C51D 155.1(6)
C44D Co1A C46D C51D -159.7(6)
C57A Co1A C46D C51D 24.2(6)
C55A Co1A C46D C51D -56.9(7)
C46A Co1A C46D C51D 139(4)
C56A Co1A C46D C51D -19.4(6)
C54A Co1A C46D C51D -64(9)
C47D Co1A C46D C51D 118.6(8)
C58A Co1A C46D C51D 60.8(6)
C45D Co1A C46D C51D -122.3(7)
C45A Co1A C46D C51D -113.8(11)
C45D C46D C47D C48D 2.6(9)
C51D C46D C47D C48D 178.7(7)
Co1A C46D C47D C48D -56.9(5)
C45D C46D C47D C52D -176.4(7)
C51D C46D C47D C52D -0.3(12)
Co1A C46D C47D C52D 124.1(7)
C45D C46D C47D Co1A 59.5(6)
C51D C46D C47D Co1A -124.5(8)
C48D Co1A C47D C46D -121.7(6)
C44D Co1A C47D C46D -82.1(4)
C57A Co1A C47D C46D 101.0(4)
C55A Co1A C47D C46D 55(3)
C46A Co1A C47D C46D -6.4(12)
C56A Co1A C47D C46D 63.7(5)
C54A Co1A C47D C46D -179.9(4)
C58A Co1A C47D C46D 144.4(4)
C45D Co1A C47D C46D -37.6(4)
C45A Co1A C47D C46D -30.8(6)
C44D Co1A C47D C48D 39.6(3)
C57A Co1A C47D C48D -137.3(3)
C55A Co1A C47D C48D 176(3)
C46A Co1A C47D C48D 115.3(10)
C56A Co1A C47D C48D -174.6(3)
C54A Co1A C47D C48D -58.2(5)
C58A Co1A C47D C48D -93.8(3)
C45D Co1A C47D C48D 84.2(4)
C46D Co1A C47D C48D 121.7(6)
C45A Co1A C47D C48D 90.9(5)
C48D Co1A C47D C52D 116.4(6)
C44D Co1A C47D C52D 156.1(6)
C57A Co1A C47D C52D -20.9(5)
C55A Co1A C47D C52D -67(3)
C46A Co1A C47D C52D -128.3(10)
C56A Co1A C47D C52D -58.1(6)
C54A Co1A C47D C52D 58.3(6)
C58A Co1A C47D C52D 22.6(5)
C45D Co1A C47D C52D -159.4(6)
C46D Co1A C47D C52D -121.8(7)
C45A Co1A C47D C52D -152.6(7)
C46D C47D C48D C44D -2.5(7)
C52D C47D C48D C44D 176.5(6)
Co1A C47D C48D C44D -60.4(4)
C46D C47D C48D C53D 179.3(6)
C52D C47D C48D C53D -1.7(10)
Co1A C47D C48D C53D 121.5(6)
C46D C47D C48D Co1A 57.8(5)
C52D C47D C48D Co1A -123.1(6)
C45D C44D C48D C47D 1.5(8)
C49D C44D C48D C47D -178.0(6)
Co1A C44D C48D C47D 61.2(4)
C45D C44D C48D C53D 179.7(6)
C49D C44D C48D C53D 0.3(10)
Co1A C44D C48D C53D -120.5(5)
C45D C44D C48D Co1A -59.7(5)
C49D C44D C48D Co1A 120.8(7)
C44D Co1A C48D C47D -117.4(5)
C57A Co1A C48D C47D 63.8(4)
C55A Co1A C48D C47D -179.6(3)
C46A Co1A C48D C47D -33.0(6)
C56A Co1A C48D C47D 47(2)
C54A Co1A C48D C47D 145.0(3)
C58A Co1A C48D C47D 101.5(3)
C45D Co1A C48D C47D -79.3(4)
C46D Co1A C48D C47D -36.2(4)
C45A Co1A C48D C47D -74.7(5)
C57A Co1A C48D C44D -178.8(3)
C55A Co1A C48D C44D -62.2(4)
C46A Co1A C48D C44D 84.4(6)
C56A Co1A C48D C44D 164.4(17)
C54A Co1A C48D C44D -97.6(3)
C47D Co1A C48D C44D 117.4(5)
C58A Co1A C48D C44D -141.1(3)
C45D Co1A C48D C44D 38.1(3)
C46D Co1A C48D C44D 81.2(4)
C45A Co1A C48D C44D 42.7(5)
C44D Co1A C48D C53D 118.8(7)
C57A Co1A C48D C53D -60.0(6)
C55A Co1A C48D C53D 56.6(7)
C46A Co1A C48D C53D -156.8(8)
C56A Co1A C48D C53D -77(2)
C54A Co1A C48D C53D 21.2(6)
C47D Co1A C48D C53D -123.8(7)
C58A Co1A C48D C53D -22.3(6)
C45D Co1A C48D C53D 156.9(6)
C46D Co1A C48D C53D -160.0(6)
C45A Co1A C48D C53D 161.5(7)
C48D Co1A C54A C58A -93.1(2)
C44D Co1A C54A C58A -138.5(2)
C57A Co1A C54A C58A 37.57(16)
C55A Co1A C54A C58A 119.1(2)
C46A Co1A C54A C58A -81(3)
C56A Co1A C54A C58A 81.36(16)
C47D Co1A C54A C58A -56.3(3)
C45D Co1A C54A C58A -177.0(4)
C46D Co1A C54A C58A 126(8)
C45A Co1A C54A C58A 174.5(8)
C48D Co1A C54A C55A 147.8(2)
C44D Co1A C54A C55A 102.4(2)
C57A Co1A C54A C55A -81.56(16)
C46A Co1A C54A C55A 160(3)
C56A Co1A C54A C55A -37.78(15)
C47D Co1A C54A C55A -175.4(3)
C58A Co1A C54A C55A -119.1(2)
C45D Co1A C54A C55A 63.9(4)
C46D Co1A C54A C55A 7(8)
C45A Co1A C54A C55A 55.4(8)
C48D Co1A C54A C59A 27.4(3)
C44D Co1A C54A C59A -18.0(3)
C57A Co1A C54A C59A 158.1(3)
C55A Co1A C54A C59A -120.4(3)
C46A Co1A C54A C59A 40(3)
C56A Co1A C54A C59A -158.1(2)
C47D Co1A C54A C59A 64.2(4)
C58A Co1A C54A C59A 120.5(3)
C45D Co1A C54A C59A -56.5(4)
C46D Co1A C54A C59A -113(8)
C45A Co1A C54A C59A -65.0(8)
C58A C54A C55A C56A 0.3(3)
C59A C54A C55A C56A -178.0(2)
Co1A C54A C55A C56A 59.48(17)
C58A C54A C55A C60A 178.9(2)
C59A C54A C55A C60A 0.6(4)
Co1A C54A C55A C60A -121.9(3)
C58A C54A C55A Co1A -59.22(17)
C59A C54A C55A Co1A 122.5(3)
C48D Co1A C55A C56A -174.2(3)
C44D Co1A C55A C56A 145.4(2)
C57A Co1A C55A C56A -37.59(15)
C46A Co1A C55A C56A 65.8(8)
C54A Co1A C55A C56A -119.3(2)
C47D Co1A C55A C56A 10(3)
C58A Co1A C55A C56A -81.50(16)
C45D Co1A C55A C56A 100.4(3)
C46D Co1A C55A C56A 61.0(4)
C45A Co1A C55A C56A 93.7(4)
C48D Co1A C55A C54A -54.9(3)
C44D Co1A C55A C54A -95.3(2)
C57A Co1A C55A C54A 81.69(16)
C46A Co1A C55A C54A -174.9(8)
C56A Co1A C55A C54A 119.3(2)
C47D Co1A C55A C54A 129(3)
C58A Co1A C55A C54A 37.77(15)
C45D Co1A C55A C54A -140.3(2)
C46D Co1A C55A C54A -179.7(4)
C45A Co1A C55A C54A -147.0(4)
C48D Co1A C55A C60A 65.6(4)
C44D Co1A C55A C60A 25.2(3)
C57A Co1A C55A C60A -157.8(3)
C46A Co1A C55A C60A -54.4(9)
C56A Co1A C55A C60A -120.2(3)
C54A Co1A C55A C60A 120.5(3)
C47D Co1A C55A C60A -110(3)
C58A Co1A C55A C60A 158.3(3)
C45D Co1A C55A C60A -19.8(3)
C46D Co1A C55A C60A -59.2(4)
C45A Co1A C55A C60A -26.6(5)
C54A C55A C56A C57A -0.6(3)
C60A C55A C56A C57A -179.3(3)
Co1A C55A C56A C57A 58.85(19)
C54A C55A C56A C61A 178.5(2)
C60A C55A C56A C61A -0.2(4)
Co1A C55A C56A C61A -122.0(3)
C54A C55A C56A Co1A -59.47(17)
C60A C55A C56A Co1A 121.9(3)
C48D Co1A C56A C57A 18.6(19)
C44D Co1A C56A C57A -178.9(3)
C55A Co1A C56A C57A -119.4(2)
C46A Co1A C56A C57A 95.6(5)
C54A Co1A C56A C57A -81.49(16)
C47D Co1A C56A C57A 61.5(3)
C58A Co1A C56A C57A -37.56(16)
C45D Co1A C56A C57A 143.1(3)
C46D Co1A C56A C57A 99.8(3)
C45A Co1A C56A C57A 138.9(4)
C48D Co1A C56A C55A 137.9(18)
C44D Co1A C56A C55A -59.5(4)
C57A Co1A C56A C55A 119.4(2)
C46A Co1A C56A C55A -145.0(5)
C54A Co1A C56A C55A 37.87(14)
C47D Co1A C56A C55A -179.1(3)
C58A Co1A C56A C55A 81.80(15)
C45D Co1A C56A C55A -97.5(3)
C46D Co1A C56A C55A -140.9(3)
C45A Co1A C56A C55A -101.8(4)
C48D Co1A C56A C61A -102.0(19)
C44D Co1A C56A C61A 60.5(4)
C57A Co1A C56A C61A -120.6(3)
C55A Co1A C56A C61A 120.1(3)
C46A Co1A C56A C61A -24.9(5)
C54A Co1A C56A C61A 157.9(3)
C47D Co1A C56A C61A -59.0(4)
C58A Co1A C56A C61A -158.1(3)
C45D Co1A C56A C61A 22.5(4)
C46D Co1A C56A C61A -20.8(4)
C45A Co1A C56A C61A 18.3(5)
C55A C56A C57A C58A 0.7(3)
C61A C56A C57A C58A -178.4(3)
Co1A C56A C57A C58A 59.5(2)
C55A C56A C57A C62A 177.8(3)
C61A C56A C57A C62A -1.4(5)
Co1A C56A C57A C62A -123.4(3)
C55A C56A C57A Co1A -58.80(18)
C61A C56A C57A Co1A 122.1(3)
C48D Co1A C57A C56A -177.7(2)
C44D Co1A C57A C56A 170(3)
C55A Co1A C57A C56A 37.81(15)
C46A Co1A C57A C56A -106.0(4)
C54A Co1A C57A C56A 82.02(16)
C47D Co1A C57A C56A -139.3(2)
C58A Co1A C57A C56A 119.6(2)
C45D Co1A C57A C56A -61.5(5)
C46D Co1A C57A C56A -96.2(2)
C45A Co1A C57A C56A -61.7(7)
C48D Co1A C57A C58A 62.7(3)
C44D Co1A C57A C58A 50(3)
C55A Co1A C57A C58A -81.81(16)
C46A Co1A C57A C58A 134.4(4)
C56A Co1A C57A C58A -119.6(2)
C54A Co1A C57A C58A -37.60(15)
C47D Co1A C57A C58A 101.1(2)
C45D Co1A C57A C58A 178.9(4)
C46D Co1A C57A C58A 144.2(2)
C45A Co1A C57A C58A 178.7(7)
C48D Co1A C57A C62A -56.9(4)
C44D Co1A C57A C62A -70(3)
C55A Co1A C57A C62A 158.6(3)
C46A Co1A C57A C62A 14.8(5)
C56A Co1A C57A C62A 120.8(4)
C54A Co1A C57A C62A -157.2(3)
C47D Co1A C57A C62A -18.5(4)
C58A Co1A C57A C62A -119.6(4)
C45D Co1A C57A C62A 59.3(5)
C46D Co1A C57A C62A 24.6(4)
C45A Co1A C57A C62A 59.1(7)
C56A C57A C58A C54A -0.6(3)
C62A C57A C58A C54A -177.6(3)
Co1A C57A C58A C54A 58.95(18)
C56A C57A C58A C63A 177.3(3)
C62A C57A C58A C63A 0.3(5)
Co1A C57A C58A C63A -123.1(3)
C56A C57A C58A Co1A -59.53(19)
C62A C57A C58A Co1A 123.4(3)
C55A C54A C58A C57A 0.2(3)
C59A C54A C58A C57A 178.5(2)
Co1A C54A C58A C57A -58.74(19)
C55A C54A C58A C63A -177.8(3)
C59A C54A C58A C63A 0.5(4)
Co1A C54A C58A C63A 123.3(3)
C55A C54A C58A Co1A 58.93(17)
C59A C54A C58A Co1A -122.8(3)
C48D Co1A C58A C57A -138.0(2)
C44D Co1A C58A C57A -175.9(3)
C55A Co1A C58A C57A 81.57(17)
C46A Co1A C58A C57A -72.5(6)
C56A Co1A C58A C57A 37.48(17)
C54A Co1A C58A C57A 119.5(2)
C47D Co1A C58A C57A -94.4(2)
C45D Co1A C58A C57A -160(7)
C46D Co1A C58A C57A -58.3(3)
C45A Co1A C58A C57A -12(6)
C48D Co1A C58A C54A 102.5(2)
C44D Co1A C58A C54A 64.6(3)
C57A Co1A C58A C54A -119.5(2)
C55A Co1A C58A C54A -37.98(14)
C46A Co1A C58A C54A 168.0(6)
C56A Co1A C58A C54A -82.07(16)
C47D Co1A C58A C54A 146.0(2)
C45D Co1A C58A C54A 80(7)
C46D Co1A C58A C54A -177.9(3)
C45A Co1A C58A C54A -131(6)
C48D Co1A C58A C63A -17.1(3)
C44D Co1A C58A C63A -55.1(4)
C57A Co1A C58A C63A 120.8(3)
C55A Co1A C58A C63A -157.6(3)
C46A Co1A C58A C63A 48.4(6)
C56A Co1A C58A C63A 158.3(3)
C54A Co1A C58A C63A -119.6(3)
C47D Co1A C58A C63A 26.4(3)
C45D Co1A C58A C63A -39(7)
C46D Co1A C58A C63A 62.5(4)
C45A Co1A C58A C63A 109(6)
C58B Co1B C44B C48B -99.15(15)
C54B Co1B C44B C48B -143.02(14)
C57B Co1B C44B C48B -61.6(2)
C56B Co1B C44B C48B -62(16)
C47B Co1B C44B C48B 37.74(14)
C46B Co1B C44B C48B 81.61(15)
C55B Co1B C44B C48B 179.61(15)
C45B Co1B C44B C48B 119.4(2)
C58B Co1B C44B C45B 141.48(15)
C54B Co1B C44B C45B 97.61(15)
C57B Co1B C44B C45B 179.01(17)
C48B Co1B C44B C45B -119.4(2)
C56B Co1B C44B C45B 179(100)
C47B Co1B C44B C45B -81.63(15)
C46B Co1B C44B C45B -37.75(14)
C55B Co1B C44B C45B 60.2(2)
C58B Co1B C44B C49B 21.6(3)
C54B Co1B C44B C49B -22.2(3)
C57B Co1B C44B C49B 59.1(3)
C48B Co1B C44B C49B 120.8(3)
C56B Co1B C44B C49B 59(16)
C47B Co1B C44B C49B 158.5(3)
C46B Co1B C44B C49B -157.6(3)
C55B Co1B C44B C49B -59.6(3)
C45B Co1B C44B C49B -119.9(3)
C48B C44B C45B C46B -0.2(3)
C49B C44B C45B C46B -178.5(2)
Co1B C44B C45B C46B 59.27(16)
C48B C44B C45B C50B 176.6(2)
C49B C44B C45B C50B -1.7(4)
Co1B C44B C45B C50B -124.0(2)
C48B C44B C45B Co1B -59.45(16)
C49B C44B C45B Co1B 122.3(3)
C44B Co1B C45B C46B -119.0(2)
C58B Co1B C45B C46B 179.72(15)
C54B Co1B C45B C46B 142.16(14)
C57B Co1B C45B C46B -179(100)
C48B Co1B C45B C46B -81.32(15)
C56B Co1B C45B C46B 61.0(2)
C47B Co1B C45B C46B -37.34(14)
C55B Co1B C45B C46B 98.34(15)
C58B Co1B C45B C44B -61.3(2)
C54B Co1B C45B C44B -98.86(16)
C57B Co1B C45B C44B -60(8)
C48B Co1B C45B C44B 37.65(14)
C56B Co1B C45B C44B -179.99(16)
C47B Co1B C45B C44B 81.64(15)
C46B Co1B C45B C44B 119.0(2)
C55B Co1B C45B C44B -142.69(15)
C44B Co1B C45B C50B 120.6(3)
C58B Co1B C45B C50B 59.3(3)
C54B Co1B C45B C50B 21.8(3)
C57B Co1B C45B C50B 61(8)
C48B Co1B C45B C50B 158.3(3)
C56B Co1B C45B C50B -59.4(3)
C47B Co1B C45B C50B -157.7(3)
C46B Co1B C45B C50B -120.4(3)
C55B Co1B C45B C50B -22.1(3)
C44B C45B C46B C47B 0.0(3)
C50B C45B C46B C47B -176.8(2)
Co1B C45B C46B C47B 58.94(17)
C44B C45B C46B C51B 177.2(2)
C50B C45B C46B C51B 0.5(4)
Co1B C45B C46B C51B -123.8(3)
C44B C45B C46B Co1B -58.96(16)
C50B C45B C46B Co1B 124.3(2)
C44B Co1B C46B C45B 38.11(14)
C58B Co1B C46B C45B -11(6)
C54B Co1B C46B C45B -60.1(2)
C57B Co1B C46B C45B 179.97(16)
C48B Co1B C46B C45B 82.13(15)
C56B Co1B C46B C45B -142.18(15)
C47B Co1B C46B C45B 120.0(2)
C55B Co1B C46B C45B -98.12(15)
C44B Co1B C46B C47B -81.86(16)
C58B Co1B C46B C47B -131(6)
C54B Co1B C46B C47B 179.93(16)
C57B Co1B C46B C47B 60.0(2)
C48B Co1B C46B C47B -37.85(15)
C56B Co1B C46B C47B 97.85(16)
C55B Co1B C46B C47B 141.91(15)
C45B Co1B C46B C47B -120.0(2)
C44B Co1B C46B C51B 158.5(3)
C58B Co1B C46B C51B 109(6)
C54B Co1B C46B C51B 60.3(3)
C57B Co1B C46B C51B -59.7(3)
C48B Co1B C46B C51B -157.5(3)
C56B Co1B C46B C51B -21.8(3)
C47B Co1B C46B C51B -119.7(3)
C55B Co1B C46B C51B 22.2(3)
C45B Co1B C46B C51B 120.4(3)
C45B C46B C47B C48B 0.2(3)
C51B C46B C47B C48B -177.0(2)
Co1B C46B C47B C48B 59.21(16)
C45B C46B C47B C52B 178.5(2)
C51B C46B C47B C52B 1.2(4)
Co1B C46B C47B C52B -122.5(3)
C45B C46B C47B Co1B -59.00(16)
C51B C46B C47B Co1B 123.8(3)
C44B Co1B C47B C46B 81.49(16)
C58B Co1B C47B C46B 178.91(17)
C54B Co1B C47B C46B -4(9)
C57B Co1B C47B C46B -143.23(16)
C48B Co1B C47B C46B 119.2(2)
C56B Co1B C47B C46B -98.98(17)
C55B Co1B C47B C46B -60.9(2)
C45B Co1B C47B C46B 37.28(15)
C44B Co1B C47B C48B -37.71(14)
C58B Co1B C47B C48B 59.7(2)
C54B Co1B C47B C48B -123(9)
C57B Co1B C47B C48B 97.57(17)
C56B Co1B C47B C48B 141.82(16)
C46B Co1B C47B C48B -119.2(2)
C55B Co1B C47B C48B 179.94(15)
C45B Co1B C47B C48B -81.92(16)
C44B Co1B C47B C52B -158.7(3)
C58B Co1B C47B C52B -61.3(3)
C54B Co1B C47B C52B 116(9)
C57B Co1B C47B C52B -23.4(3)
C48B Co1B C47B C52B -121.0(3)
C56B Co1B C47B C52B 20.8(3)
C46B Co1B C47B C52B 119.8(3)
C55B Co1B C47B C52B 59.0(3)
C45B Co1B C47B C52B 157.1(3)
C45B C44B C48B C47B 0.3(3)
C49B C44B C48B C47B 178.6(2)
Co1B C44B C48B C47B -59.15(16)
C45B C44B C48B C53B -178.1(2)
C49B C44B C48B C53B 0.2(4)
Co1B C44B C48B C53B 122.4(2)
C45B C44B C48B Co1B 59.46(16)
C49B C44B C48B Co1B -122.3(3)
C46B C47B C48B C44B -0.3(3)
C52B C47B C48B C44B -178.6(2)
Co1B C47B C48B C44B 58.99(16)
C46B C47B C48B C53B 178.1(2)
C52B C47B C48B C53B -0.2(4)
Co1B C47B C48B C53B -122.6(2)
C46B C47B C48B Co1B -59.31(16)
C52B C47B C48B Co1B 122.4(3)
C58B Co1B C48B C44B 97.37(16)
C54B Co1B C48B C44B 59.7(2)
C57B Co1B C48B C44B 141.34(16)
C56B Co1B C48B C44B 179.41(17)
C47B Co1B C48B C44B -119.3(2)
C46B Co1B C48B C44B -81.63(15)
C55B Co1B C48B C44B -127(25)
C45B Co1B C48B C44B -37.85(14)
C44B Co1B C48B C47B 119.3(2)
C58B Co1B C48B C47B -143.29(15)
C54B Co1B C48B C47B 179.08(16)
C57B Co1B C48B C47B -99.31(17)
C56B Co1B C48B C47B -61.2(2)
C46B Co1B C48B C47B 37.72(15)
C55B Co1B C48B C47B -7(18)
C45B Co1B C48B C47B 81.50(16)
C44B Co1B C48B C53B -120.0(3)
C58B Co1B C48B C53B -22.7(3)
C54B Co1B C48B C53B -60.3(3)
C57B Co1B C48B C53B 21.3(3)
C56B Co1B C48B C53B 59.4(3)
C47B Co1B C48B C53B 120.6(3)
C46B Co1B C48B C53B 158.3(3)
C55B Co1B C48B C53B 113(18)
C45B Co1B C48B C53B -157.9(3)
C44B Co1B C54B C58B 97.66(17)
C57B Co1B C54B C58B -37.71(17)
C48B Co1B C54B C58B 60.4(2)
C56B Co1B C54B C58B -81.88(18)
C47B Co1B C54B C58B -177(100)
C46B Co1B C54B C58B 178.92(17)
C55B Co1B C54B C58B -119.6(2)
C45B Co1B C54B C58B 141.77(16)
C44B Co1B C54B C55B -142.77(14)
C58B Co1B C54B C55B 119.6(2)
C57B Co1B C54B C55B 81.86(16)
C48B Co1B C54B C55B 179.95(15)
C56B Co1B C54B C55B 37.70(15)
C47B Co1B C54B C55B -58(9)
C46B Co1B C54B C55B -61.5(2)
C45B Co1B C54B C55B -98.66(15)
C44B Co1B C54B C59B -23.9(3)
C58B Co1B C54B C59B -121.5(3)
C57B Co1B C54B C59B -159.2(3)
C48B Co1B C54B C59B -61.1(3)
C56B Co1B C54B C59B 156.6(3)
C47B Co1B C54B C59B 61(9)
C46B Co1B C54B C59B 57.4(3)
C55B Co1B C54B C59B 118.9(3)
C45B Co1B C54B C59B 20.3(3)
C58B C54B C55B C56B 0.0(3)
C59B C54B C55B C56B 177.6(2)
Co1B C54B C55B C56B -59.06(17)
C58B C54B C55B C60B -179.5(2)
C59B C54B C55B C60B -2.0(4)
Co1B C54B C55B C60B 121.4(2)
C58B C54B C55B Co1B 59.11(16)
C59B C54B C55B Co1B -123.4(2)
C44B Co1B C55B C54B 60.0(2)
C58B Co1B C55B C54B -37.59(15)
C57B Co1B C55B C54B -81.53(17)
C48B Co1B C55B C54B -174(100)
C56B Co1B C55B C54B -119.4(2)
C47B Co1B C55B C54B 179.08(15)
C46B Co1B C55B C54B 141.41(15)
C45B Co1B C55B C54B 97.66(15)
C44B Co1B C55B C56B 179.41(17)
C58B Co1B C55B C56B 81.83(18)
C54B Co1B C55B C56B 119.4(2)
C57B Co1B C55B C56B 37.89(18)
C48B Co1B C55B C56B -54(18)
C47B Co1B C55B C56B -61.5(2)
C46B Co1B C55B C56B -99.18(18)
C45B Co1B C55B C56B -142.92(17)
C44B Co1B C55B C60B -60.3(3)
C58B Co1B C55B C60B -157.8(3)
C54B Co1B C55B C60B -120.3(3)
C57B Co1B C55B C60B 158.2(3)
C48B Co1B C55B C60B 66(18)
C56B Co1B C55B C60B 120.3(3)
C47B Co1B C55B C60B 58.8(3)
C46B Co1B C55B C60B 21.2(3)
C45B Co1B C55B C60B -22.6(3)
C54B C55B C56B C57B -0.1(3)
C60B C55B C56B C57B 179.5(2)
Co1B C55B C56B C57B -59.10(17)
C54B C55B C56B C61B -176.4(3)
C60B C55B C56B C61B 3.2(4)
Co1B C55B C56B C61B 124.6(3)
C54B C55B C56B Co1B 59.02(17)
C60B C55B C56B Co1B -121.4(2)
C44B Co1B C56B C55B -119(16)
C58B Co1B C56B C55B -81.59(17)
C54B Co1B C56B C55B -37.65(15)
C57B Co1B C56B C55B -119.2(2)
C48B Co1B C56B C55B 179.60(15)
C47B Co1B C56B C55B 141.59(15)
C46B Co1B C56B C55B 97.65(17)
C45B Co1B C56B C55B 59.8(2)
C44B Co1B C56B C57B 0(16)
C58B Co1B C56B C57B 37.63(16)
C54B Co1B C56B C57B 81.57(18)
C48B Co1B C56B C57B -61.2(2)
C47B Co1B C56B C57B -99.20(18)
C46B Co1B C56B C57B -143.13(17)
C55B Co1B C56B C57B 119.2(2)
C45B Co1B C56B C57B 179.00(17)
C44B Co1B C56B C61B 121(16)
C58B Co1B C56B C61B 159.0(3)
C54B Co1B C56B C61B -157.1(3)
C57B Co1B C56B C61B 121.4(3)
C48B Co1B C56B C61B 60.2(4)
C47B Co1B C56B C61B 22.2(3)
C46B Co1B C56B C61B -21.8(3)
C55B Co1B C56B C61B -119.4(4)
C45B Co1B C56B C61B -59.6(3)
C55B C56B C57B C58B 0.1(3)
C61B C56B C57B C58B 176.3(3)
Co1B C56B C57B C58B -59.16(18)
C55B C56B C57B C62B -178.5(3)
C61B C56B C57B C62B -2.3(5)
Co1B C56B C57B C62B 122.3(3)
C55B C56B C57B Co1B 59.23(17)
C61B C56B C57B Co1B -124.6(3)
C44B Co1B C57B C58B -60.6(2)
C54B Co1B C57B C58B 37.72(15)
C48B Co1B C57B C58B -98.69(16)
C56B Co1B C57B C58B 119.4(2)
C47B Co1B C57B C58B -142.78(15)
C46B Co1B C57B C58B 179.72(16)
C55B Co1B C57B C58B 81.65(16)
C45B Co1B C57B C58B -2(8)
C44B Co1B C57B C56B 180.00(16)
C58B Co1B C57B C56B -119.4(2)
C54B Co1B C57B C56B -81.70(17)
C48B Co1B C57B C56B 141.89(16)
C47B Co1B C57B C56B 97.81(17)
C46B Co1B C57B C56B 60.3(2)
C55B Co1B C57B C56B -37.76(16)
C45B Co1B C57B C56B -121(8)
C44B Co1B C57B C62B 58.6(4)
C58B Co1B C57B C62B 119.2(4)
C54B Co1B C57B C62B 156.9(4)
C48B Co1B C57B C62B 20.5(4)
C56B Co1B C57B C62B -121.4(4)
C47B Co1B C57B C62B -23.6(4)
C46B Co1B C57B C62B -61.1(4)
C55B Co1B C57B C62B -159.2(4)
C45B Co1B C57B C62B 117(8)
C56B C57B C58B C54B 0.0(3)
C62B C57B C58B C54B 178.6(3)
Co1B C57B C58B C54B -59.20(17)
C56B C57B C58B C63B -177.2(3)
C62B C57B C58B C63B 1.4(4)
Co1B C57B C58B C63B 123.7(3)
C56B C57B C58B Co1B 59.15(18)
C62B C57B C58B Co1B -122.2(3)
C55B C54B C58B C57B 0.0(3)
C59B C54B C58B C57B -177.5(2)
Co1B C54B C58B C57B 59.20(17)
C55B C54B C58B C63B 177.1(2)
C59B C54B C58B C63B -0.4(4)
Co1B C54B C58B C63B -123.7(3)
C55B C54B C58B Co1B -59.20(16)
C59B C54B C58B Co1B 123.3(3)
C44B Co1B C58B C57B 141.92(16)
C54B Co1B C58B C57B -119.3(2)
C48B Co1B C58B C57B 98.00(17)
C56B Co1B C58B C57B -37.79(15)
C47B Co1B C58B C57B 60.6(2)
C46B Co1B C58B C57B -169(21)
C55B Co1B C58B C57B -81.77(17)
C45B Co1B C58B C57B 179.97(16)
C44B Co1B C58B C54B -98.74(16)
C57B Co1B C58B C54B 119.3(2)
C48B Co1B C58B C54B -142.67(15)
C56B Co1B C58B C54B 81.54(16)
C47B Co1B C58B C54B 179.95(16)
C46B Co1B C58B C54B -50(6)
C55B Co1B C58B C54B 37.57(15)
C45B Co1B C58B C54B -60.7(2)
C44B Co1B C58B C63B 22.2(3)
C54B Co1B C58B C63B 120.9(3)
C57B Co1B C58B C63B -119.7(3)
C48B Co1B C58B C63B -21.7(3)
C56B Co1B C58B C63B -157.5(3)
C47B Co1B C58B C63B -59.1(3)
C46B Co1B C58B C63B 71(6)
C55B Co1B C58B C63B 158.5(3)
C45B Co1B C58B C63B 60.2(3)
C7S C2S C3S C4S 0.0
C1S C2S C3S C4S 178.2(10)
C2S C3S C4S C5S 0.0
C3S C4S C5S C6S 0.0
C4S C5S C6S C7S 0.0
C5S C6S C7S C2S 0.0
C3S C2S C7S C6S 0.0
C1S C2S C7S C6S -178.1(10)
C7E C2E C3E C4E 0.0
C1E C2E C3E C4E -175.4(8)
C2E C3E C4E C5E 0.0
C3E C4E C5E C6E 0.0
C4E C5E C6E C7E 0.0
C5E C6E C7E C2E 0.0
C3E C2E C7E C6E 0.0
C1E C2E C7E C6E 175.5(8)
C14S C9S C10S C11S 0.0
C8S C9S C10S C11S -178.1(5)
C9S C10S C11S C12S 0.0
C10S C11S C12S C13S 0.0
C11S C12S C13S C14S 0.0
C12S C13S C14S C9S 0.0
C10S C9S C14S C13S 0.0
C8S C9S C14S C13S 178.2(5)
C14E C9E C10E C11E 0.0
C8E C9E C10E C11E 177.6(10)
C9E C10E C11E C12E 0.0
C10E C11E C12E C13E 0.0
C11E C12E C13E C14E 0.0
C12E C13E C14E C9E 0.0
C10E C9E C14E C13E 0.0
C8E C9E C14E C13E -177.6(10)
C21S C16S C17S C18S -0.2(5)
C15S C16S C17S C18S 179.4(3)
C16S C17S C18S C19S 0.0(5)
C17S C18S C19S C20S 0.3(5)
C18S C19S C20S C21S -0.4(5)
C17S C16S C21S C20S 0.1(5)
C15S C16S C21S C20S -179.5(3)
C19S C20S C21S C16S 0.2(5)
C28S C23S C24S C25S -1.3(6)
C22S C23S C24S C25S 179.7(4)
C23S C24S C25S C26S 0.9(6)
C24S C25S C26S C27S 0.3(6)
C25S C26S C27S C28S -1.0(5)
C24S C23S C28S C27S 0.6(5)
C22S C23S C28S C27S 179.6(3)
C26S C27S C28S C23S 0.6(5)
C29S C30S O1S C31S -179.0(15)
C30S O1S C31S C32S -10(3)
